data_7712502
loop_
_publ_author_name
'Yi, Cheng'
'Zhang, Shi-Hui'
'Zhao, Liang'
'Yao, Nian-Tao'
'Zhao, Guo-Hui'
'Meng, Yin-Shan'
'Liu, Tao'

_publ_section_title
;
 Constructing Spin Crossover-Fluorescence Bifunctional Iron(II) complexes
 based on Tetraphenyl Ethylene-Decorated AIEgen
;
_journal_name_full 'Dalton Transactions'
_journal_paper_doi 10.1039/D2DT04130H
_journal_year 2023
_chemical_formula_moiety 'C78 H58 Fe N10, 2.875(C H2 Cl2), 2(Cl O4)'
_chemical_formula_sum 'C80.88 H63.75 Cl7.75 Fe N10 O8'
_chemical_formula_weight 1634.25
_chemical_properties_physical Efflorescent,Heat-sensitive
_space_group_crystal_system triclinic
_space_group_IT_number 2
_space_group_name_Hall '-P 1'
_space_group_name_H-M_alt 'P -1'
_atom_sites_solution_hydrogens geom
_atom_sites_solution_primary dual
_audit_creation_date 2023-02-06
_audit_creation_method
;
Olex2 1.3
(compiled Nov 21 2019 18:26:39 for OlexSys, GUI svn.r6003)
;
_audit_update_record
;
2023-02-09 deposited with the CCDC.	2023-02-24 downloaded from the CCDC.
;
_cell_angle_alpha 105.490(6)
_cell_angle_beta 101.434(6)
_cell_angle_gamma 101.383(5)
_cell_formula_units_Z 4
_cell_length_a 14.5133(19)
_cell_length_b 23.240(4)
_cell_length_c 24.914(4)
_cell_measurement_reflns_used 9229
_cell_measurement_temperature 120.0
_cell_measurement_theta_max 27.51
_cell_measurement_theta_min 2.42
_cell_volume 7653(2)
_computing_cell_refinement 'SAINT V8.40A (Bruker, 2019)'
_computing_data_collection 'SAINT V8.38A (Bruker, 2018)'
_computing_data_reduction 'SAINT V8.40A (Bruker, 2019)'
_computing_molecular_graphics 'Olex2 1.3 (Dolomanov et al., 2009)'
_computing_publication_material 'Olex2 1.3 (Dolomanov et al., 2009)'
_computing_structure_refinement 'SHELXL 2018/3 (Sheldrick, 2015)'
_computing_structure_solution 'SHELXT 2014/5 (Sheldrick, 2014)'
_diffrn_ambient_temperature 120.0
_diffrn_measured_fraction_theta_full 0.996
_diffrn_measured_fraction_theta_max 0.988
_diffrn_measurement_device_type 'Bruker APEX-II CCD'
_diffrn_measurement_method '\f and \w scans'
_diffrn_radiation_type MoK\a
_diffrn_radiation_wavelength 0.71073
_diffrn_reflns_av_R_equivalents 0.0373
_diffrn_reflns_av_unetI/netI 0.0332
_diffrn_reflns_Laue_measured_fraction_full 0.996
_diffrn_reflns_Laue_measured_fraction_max 0.988
_diffrn_reflns_limit_h_max 18
_diffrn_reflns_limit_h_min -18
_diffrn_reflns_limit_k_max 30
_diffrn_reflns_limit_k_min -30
_diffrn_reflns_limit_l_max 32
_diffrn_reflns_limit_l_min -32
_diffrn_reflns_number 146531
_diffrn_reflns_point_group_measured_fraction_full 0.996
_diffrn_reflns_point_group_measured_fraction_max 0.988
_diffrn_reflns_theta_full 25.242
_diffrn_reflns_theta_max 27.535
_diffrn_reflns_theta_min 2.246
_diffrn_source_current 1.4
_diffrn_source_power 0.07
_diffrn_source_voltage 50.0
_diffrn_standards_number 0
_exptl_absorpt_coefficient_mu 0.532
_exptl_absorpt_correction_T_max 0.7456
_exptl_absorpt_correction_T_min 0.6942
_exptl_absorpt_correction_type multi-scan
_exptl_absorpt_process_details SADABS
_exptl_crystal_colour 'metallic dark red'
_exptl_crystal_colour_lustre metallic
_exptl_crystal_colour_modifier dark
_exptl_crystal_colour_primary red
_exptl_crystal_density_diffrn 1.418
_exptl_crystal_description plate
_exptl_crystal_F_000 3363
_exptl_crystal_preparation 'Magnetic properties,Luminescent'
_exptl_crystal_size_max 0.1
_exptl_crystal_size_mid 0.1
_exptl_crystal_size_min 0.01
_refine_diff_density_max 1.783
_refine_diff_density_min -1.831
_refine_diff_density_rms 0.068
_refine_ls_extinction_method none
_refine_ls_goodness_of_fit_ref 1.038
_refine_ls_hydrogen_treatment constr
_refine_ls_matrix_type full
_refine_ls_number_parameters 2292
_refine_ls_number_reflns 34866
_refine_ls_number_restraints 234
_refine_ls_restrained_S_all 1.058
_refine_ls_R_factor_all 0.0716
_refine_ls_R_factor_gt 0.0567
_refine_ls_shift/su_max 0.004
_refine_ls_shift/su_mean 0.000
_refine_ls_structure_factor_coef Fsqd
_refine_ls_weighting_details 'w=1/[\s^2^(Fo^2^)+(0.0687P)^2^+10.3528P] where P=(Fo^2^+2Fc^2^)/3'
_refine_ls_weighting_scheme calc
_refine_ls_wR_factor_gt 0.1439
_refine_ls_wR_factor_ref 0.1552
_reflns_Friedel_coverage 0.000
_reflns_number_gt 27945
_reflns_number_total 34866
_reflns_threshold_expression 'I > 2\s(I)'
_cod_data_source_file d2dt04130h2.cif
_cod_data_source_block 1
_cod_original_cell_volume 7654(2)
_cod_database_code 7712502
_shelx_shelxl_version_number 2018/3
_shelx_space_group_comment
;
The symmetry employed for this shelxl refinement is uniquely defined
by the following loop, which should always be used as a source of
symmetry information in preference to the above space-group names.
They are only intended as comments.
;
_shelx_estimated_absorpt_t_max 0.995
_shelx_estimated_absorpt_t_min 0.949
_olex2_refinement_description
;
1. Fixed Uiso
 At 1.2 times of:
  All C(H) groups, All C(H,H) groups, All C(H,H,H,H) groups
2. Restrained distances
 Cl22-C163 = C163-Cl21
 1.7 with sigma of 0.02
 Cl20-C162 = C162-Cl19
 1.7 with sigma of 0.02
 C39-C34 = C34-C35
 1.4 with sigma of 0.02
 C35A-C34A = C34A-C39A
 1.4 with sigma of 0.02
 Cl22-Cl21
 2.8 with sigma of 0.02
 Cl20-Cl19
 2.8 with sigma of 0.02
 Cl26-C165 = C165-Cl25
 1.7 with sigma of 0.02
 Cl24-C164 = C164-Cl23
 1.7 with sigma of 0.02
3. Rigid bond restraints
 C16, C17, C18, C20, C21, C27, C29, C28, C19, C22, C24, C25, C23, C26, C34,
 C35, C36, C37, C38, C39, C33, C31, C30, C32, C15, C14, C15A, C16A, C17A, C18A,
 C20A, C21A, C26A, C25A, C24A, C23A, C22A, C27A, C28A, C33A, C32A, C31A, C30A,
 C29A, C34A, C35A, C36A, C37A, C38A, C39A, C19A
 with sigma for 1-2 distances of 0.001 and sigma for 1-3 distances of 0.001
 Cl21, Cl22, Cl19, Cl20, C163, C162
 with sigma for 1-2 distances of 0.001 and sigma for 1-3 distances of 0.001
 Cl11, Cl14, Cl12, Cl13, C160
 with sigma for 1-2 distances of 0.001 and sigma for 1-3 distances of 0.001
 Cl26, Cl23, Cl25, Cl24, C164, C165
 with sigma for 1-2 distances of 0.001 and sigma for 1-3 distances of 0.001
4. Uiso/Uaniso restraints and constraints
Uanis(C28A) \\sim Ueq: with sigma of 0.01 and sigma for terminal atoms of 0.02
Uanis(Cl21) \\sim Ueq, Uanis(Cl19) \\sim Ueq, Uanis(Cl20) \\sim Ueq,
Uanis(Cl22) \\sim Ueq: with sigma of 0.01 and sigma for terminal atoms of 0.02
Uanis(C162) \\sim Ueq, Uanis(C163) \\sim Ueq: with sigma of 0.01 and sigma for
terminal atoms of 0.02
Uanis(C164) \\sim Ueq, Uanis(C165) \\sim Ueq: with sigma of 0.01 and sigma for
terminal atoms of 0.02
5. Rigid body (RIGU) restrains
 Cl21, Cl22, Cl19, Cl20, C163, C162
 with sigma for 1-2 distances of 0.004 and sigma for 1-3 distances of 0.004
6. Others
 Sof(C16)=Sof(H16)=Sof(C17)=Sof(C18)=Sof(H18)=Sof(C20)=Sof(C21)=Sof(C27)=
 Sof(C29)=Sof(H29)=Sof(C28)=Sof(C19)=Sof(H19)=Sof(C22)=Sof(H22)=Sof(C24)=
 Sof(H24)=Sof(C25)=Sof(H25)=Sof(C23)=Sof(H23)=Sof(C26)=Sof(H26)=Sof(C34)=
 Sof(C35)=Sof(H35)=Sof(C36)=Sof(H36)=Sof(C37)=Sof(H37)=Sof(C38)=Sof(H38)=
 Sof(C39)=Sof(H39)=Sof(C33)=Sof(H33)=Sof(C31)=Sof(H31)=Sof(C30)=Sof(H30)=
 Sof(C32)=Sof(H32)=Sof(C15)=Sof(H15)=1-FVAR(1)
 Sof(C15A)=Sof(H15A)=Sof(C16A)=Sof(H16A)=Sof(C17A)=Sof(C18A)=Sof(H18A)=
 Sof(C20A)=Sof(C21A)=Sof(C26A)=Sof(H26A)=Sof(C25A)=Sof(H25A)=Sof(C24A)=
 Sof(H24A)=Sof(C23A)=Sof(H23A)=Sof(C22A)=Sof(H22A)=Sof(C27A)=Sof(C28A)=
 Sof(C33A)=Sof(H33A)=Sof(C32A)=Sof(H32A)=Sof(C31A)=Sof(H31A)=Sof(C30A)=
 Sof(H30A)=Sof(C29A)=Sof(H29A)=Sof(C34A)=Sof(C35A)=Sof(H35A)=Sof(C36A)=
 Sof(H36A)=Sof(C37A)=Sof(H37A)=Sof(C38A)=Sof(H38A)=Sof(C39A)=Sof(H39A)=
 Sof(C19A)=Sof(H19A)=FVAR(1)
 Sof(Cl7)=Sof(Cl8)=Sof(C158)=Sof(H15b)=Sof(H15c)=1-FVAR(2)
 Sof(Cl6)=Sof(Cl5)=Sof(C157)=Sof(H15f)=Sof(H15g)=FVAR(2)
 Sof(Cl23)=Sof(Cl24)=Sof(C164)=Sof(H16l)=Sof(H16m)=1-FVAR(3)
 Sof(Cl26)=Sof(Cl25)=Sof(C165)=Sof(H16j)=Sof(H16k)=FVAR(3)
 Sof(Cl16)=Sof(Cl15)=Sof(H16h)=Sof(H16i)=1-FVAR(4)
 Sof(Cl18)=Sof(Cl17)=Sof(H16f)=Sof(H16g)=FVAR(4)
 Sof(Cl14)=Sof(Cl13)=Sof(H16d)=Sof(H16e)=1-FVAR(5)
 Sof(Cl11)=Sof(Cl12)=Sof(H16b)=Sof(H16c)=FVAR(5)
 Fixed Sof: Cl21(0.25) Cl22(0.25) Cl19(0.5) Cl20(0.5) C163(0.25) H16n(0.25)
 H16o(0.25) C162(0.5) H16p(0.5) H16q(0.5)
7.a Secondary CH2 refined with riding coordinates:
 C158(H15b,H15c), C160(H16b,H16c), C160(H16d,H16e), C164(H16l,H16m), C165(H16j,
 H16k), C161(H16f,H16g), C161(H16h,H16i), C159(H15d,H15e), C163(H16n,H16o),
 C162(H16p,H16q), C157(H15f,H15g)
7.b Aromatic/amide H refined with riding coordinates:
 C16(H16), C18(H18), C29(H29), C19(H19), C22(H22), C24(H24), C25(H25),
 C23(H23), C26(H26), C35(H35), C36(H36), C37(H37), C38(H38), C39(H39), C33(H33),
  C31(H31), C30(H30), C32(H32), C15(H15), C49(H49), C47(H47), C43(H43),
 C44(H44), C45(H45), C40(H40), C41(H41), C42(H42), C51(H51), C52(H52), C54(H54),
  C55(H55), C57(H57), C58(H58), C65(H65), C64(H64), C63(H63), C62(H62),
 C61(H61), C68(H68), C69(H69), C70(H70), C71(H71), C72(H72), C74(H74), C75(H75),
  C76(H76), C77(H77), C78(H78), C8(H8), C10(H10), C1(H1), C2(H2), C3(H3),
 C4(H4), C5(H5), C6(H6), C12(H12), C13(H13), C15A(H15A), C16A(H16A), C18A(H18A),
  C26A(H26A), C25A(H25A), C24A(H24A), C23A(H23A), C22A(H22A), C33A(H33A),
 C32A(H32A), C31A(H31A), C30A(H30A), C29A(H29A), C35A(H35A), C36A(H36A),
 C37A(H37A), C38A(H38A), C39A(H39A), C19A(H19A), C88(H88), C86(H86), C82(H82),
 C83(H83), C84(H84), C79(H79), C80(H80), C81(H81), C90(H90), C91(H91), C93(H93),
  C94(H94), C96(H96), C97(H97), C104(H104), C103(H103), C102(H102), C101(H101),
 C100(H100), C107(H107), C108(H108), C109(H109), C110(H110), C111(H111),
 C113(H113), C114(H114), C115(H115), C116(H116), C117(H117), C125(H125),
 C127(H127), C118(H118), C119(H119), C120(H120), C121(H121), C122(H122),
 C123(H123), C129(H129), C130(H130), C132(H132), C133(H133), C135(H135),
 C136(H136), C139(H139), C140(H140), C141(H141), C142(H142), C143(H143),
 C150(H150), C149(H149), C148(H148), C147(H147), C146(H146), C156(H156),
 C155(H155), C154(H154), C153(H153), C152(H152)
;
_olex2_submission_special_instructions 'No special instructions were received'

loop_
_space_group_symop_operation_xyz
'x, y, z'
'-x, -y, -z'

loop_
_atom_site_label
_atom_site_type_symbol
_atom_site_fract_x
_atom_site_fract_y
_atom_site_fract_z
_atom_site_U_iso_or_equiv
_atom_site_adp_type
_atom_site_occupancy
_atom_site_site_symmetry_order
_atom_site_calc_flag
_atom_site_refinement_flags_posn
_atom_site_refinement_flags_adp
_atom_site_refinement_flags_occupancy
_atom_site_disorder_assembly
_atom_site_disorder_group
Fe1 Fe 0.73839(2) 0.49173(2) 0.13651(2) 0.01772(7) Uani 1 1 d . . . . .
N1 N 0.66054(13) 0.45430(9) 0.17715(8) 0.0202(4) Uani 1 1 d . . . . .
N2 N 0.77693(13) 0.55911(9) 0.21154(8) 0.0223(4) Uani 1 1 d . . . . .
N3 N 0.66735(13) 0.41246(9) 0.07543(8) 0.0195(4) Uani 1 1 d . . . . .
N4 N 0.81954(13) 0.52893(8) 0.09728(8) 0.0189(4) Uani 1 1 d . . . . .
N6 N 0.85471(13) 0.46185(9) 0.15735(8) 0.0210(4) Uani 1 1 d . . . . .
N5 N 0.65050(13) 0.53292(9) 0.09999(8) 0.0193(4) Uani 1 1 d . . . . .
N7 N 0.73791(14) 0.54098(9) 0.25254(8) 0.0237(4) Uani 1 1 d . . . . .
N8 N 0.60106(13) 0.37530(9) 0.09331(8) 0.0205(4) Uani 1 1 d . . . . .
N10 N 0.92801(13) 0.48212(9) 0.13340(8) 0.0210(4) Uani 1 1 d . . . . .
N9 N 0.69311(13) 0.56691(9) 0.06934(8) 0.0199(4) Uani 1 1 d . . . . .
C16 C 0.2144(6) 0.2126(3) 0.2711(3) 0.0339(13) Uani 0.411(3) 1 d . U P A 2
H16 H 0.152153 0.186402 0.248545 0.041 Uiso 0.411(3) 1 calc R U P A 2
C17 C 0.2437(5) 0.2195(3) 0.3296(3) 0.0330(13) Uani 0.411(3) 1 d . U P A 2
C18 C 0.3356(6) 0.2583(3) 0.3620(3) 0.0388(17) Uani 0.411(3) 1 d . U P A 2
H18 H 0.357037 0.262532 0.401815 0.047 Uiso 0.411(3) 1 calc R U P A 2
C20 C 0.1733(5) 0.1859(3) 0.3550(3) 0.0321(11) Uani 0.411(3) 1 d . U P A 2
C21 C 0.0719(7) 0.1909(4) 0.3372(5) 0.0321(14) Uani 0.411(3) 1 d . U P A 2
C27 C 0.1963(6) 0.1518(3) 0.3878(4) 0.0332(12) Uani 0.411(3) 1 d . U P A 2
C29 C 0.3315(7) 0.1084(5) 0.3578(4) 0.058(2) Uani 0.411(3) 1 d . U P A 2
H29 H 0.294916 0.096532 0.318630 0.070 Uiso 0.411(3) 1 calc R U P A 2
C28 C 0.2963(7) 0.1392(5) 0.4015(5) 0.0359(16) Uani 0.411(3) 1 d . U P A 2
C19 C 0.3964(7) 0.2909(5) 0.3369(4) 0.036(2) Uani 0.411(3) 1 d . U P A 2
H19 H 0.453279 0.321828 0.361515 0.043 Uiso 0.411(3) 1 calc R U P A 2
C22 C -0.0048(6) 0.1395(4) 0.3051(4) 0.0354(15) Uani 0.411(3) 1 d . U P A 2
H22 H 0.006955 0.099745 0.295173 0.043 Uiso 0.411(3) 1 calc R U P A 2
C24 C -0.1162(6) 0.2024(4) 0.3025(4) 0.056(2) Uani 0.411(3) 1 d . U P A 2
H24 H -0.180728 0.206014 0.291282 0.067 Uiso 0.411(3) 1 calc R U P A 2
C25 C -0.0399(6) 0.2551(4) 0.3343(4) 0.055(2) Uani 0.411(3) 1 d . U P A 2
H25 H -0.052562 0.294605 0.344338 0.066 Uiso 0.411(3) 1 calc R U P A 2
C23 C -0.0977(6) 0.1451(4) 0.2874(4) 0.0461(16) Uani 0.411(3) 1 d . U P A 2
H23 H -0.149202 0.109456 0.264660 0.055 Uiso 0.411(3) 1 calc R U P A 2
C26 C 0.0526(6) 0.2499(3) 0.3509(4) 0.0429(16) Uani 0.411(3) 1 d . U P A 2
H26 H 0.104389 0.285968 0.371718 0.051 Uiso 0.411(3) 1 calc R U P A 2
C34 C 0.1195(16) 0.1119(9) 0.4053(11) 0.061(4) Uani 0.411(3) 1 d D U P A 2
C35 C 0.1239(17) 0.0511(8) 0.3888(12) 0.051(3) Uani 0.411(3) 1 d D U P A 2
H35 H 0.166261 0.037932 0.366415 0.061 Uiso 0.411(3) 1 calc R U P A 2
C36 C 0.0622(14) 0.0095(6) 0.4069(8) 0.055(3) Uani 0.411(3) 1 d . U P A 2
H36 H 0.065263 -0.032346 0.398407 0.066 Uiso 0.411(3) 1 calc R U P A 2
C37 C -0.0035(12) 0.0290(7) 0.4373(7) 0.056(3) Uani 0.411(3) 1 d . U P A 2
H37 H -0.037544 0.002214 0.453954 0.067 Uiso 0.411(3) 1 calc R U P A 2
C38 C -0.0192(10) 0.0867(6) 0.4433(6) 0.053(3) Uani 0.411(3) 1 d . U P A 2
H38 H -0.066803 0.098988 0.461702 0.064 Uiso 0.411(3) 1 calc R U P A 2
C39 C 0.0364(8) 0.1267(5) 0.4216(5) 0.044(2) Uani 0.411(3) 1 d D U P A 2
H39 H 0.019039 0.163107 0.417920 0.052 Uiso 0.411(3) 1 calc R U P A 2
C33 C 0.350(2) 0.1506(14) 0.4585(8) 0.051(4) Uani 0.411(3) 1 d . U P A 2
H33 H 0.323997 0.167408 0.489590 0.061 Uiso 0.411(3) 1 calc R U P A 2
C31 C 0.4692(8) 0.1077(6) 0.4269(6) 0.074(3) Uani 0.411(3) 1 d . U P A 2
H31 H 0.527122 0.094834 0.435279 0.089 Uiso 0.411(3) 1 calc R U P A 2
C30 C 0.4193(9) 0.0950(7) 0.3710(6) 0.093(5) Uani 0.411(3) 1 d . U P A 2
H30 H 0.445582 0.076616 0.340751 0.112 Uiso 0.411(3) 1 calc R U P A 2
C32 C 0.4378(8) 0.1381(6) 0.4700(6) 0.072(3) Uani 0.411(3) 1 d . U P A 2
H32 H 0.476934 0.150929 0.508666 0.087 Uiso 0.411(3) 1 calc R U P A 2
C15 C 0.2750(7) 0.2436(4) 0.2452(4) 0.0321(15) Uani 0.411(3) 1 d . U P A 2
H15 H 0.252546 0.241653 0.206052 0.039 Uiso 0.411(3) 1 calc R U P A 2
C50 C 0.90865(15) 0.51977(10) 0.09912(10) 0.0196(4) Uani 1 1 d . . . . .
C49 C 0.96995(15) 0.54520(10) 0.07098(10) 0.0209(4) Uani 1 1 d . . . . .
H49 H 1.031591 0.536767 0.071916 0.025 Uiso 1 1 calc R U . . .
C48 C 0.93855(16) 0.58404(10) 0.04082(10) 0.0213(4) Uani 1 1 d . . . . .
C47 C 0.84582(16) 0.59502(11) 0.03989(10) 0.0219(4) Uani 1 1 d . . . . .
H47 H 0.823569 0.622025 0.020823 0.026 Uiso 1 1 calc R U . . .
C46 C 0.78907(15) 0.56516(10) 0.06761(9) 0.0192(4) Uani 1 1 d . . . . .
C43 C 0.88934(17) 0.42768(11) 0.18713(11) 0.0256(5) Uani 1 1 d . . . . .
H43 H 0.854836 0.407258 0.208394 0.031 Uiso 1 1 calc R U . . .
C44 C 0.98441(18) 0.42571(12) 0.18299(11) 0.0291(5) Uani 1 1 d . . . . .
H44 H 1.024546 0.404429 0.200510 0.035 Uiso 1 1 calc R U . . .
C45 C 1.00706(16) 0.46052(11) 0.14877(11) 0.0255(5) Uani 1 1 d . . . . .
H45 H 1.066200 0.468238 0.137773 0.031 Uiso 1 1 calc R U . . .
C40 C 0.55865(16) 0.53624(11) 0.09031(10) 0.0220(4) Uani 1 1 d . . . . .
H40 H 0.511148 0.516900 0.105809 0.026 Uiso 1 1 calc R U . . .
C41 C 0.54119(17) 0.57213(11) 0.05412(11) 0.0254(5) Uani 1 1 d . . . . .
H41 H 0.481657 0.581671 0.041224 0.030 Uiso 1 1 calc R U . . .
C42 C 0.62755(16) 0.59067(11) 0.04114(10) 0.0232(5) Uani 1 1 d . . . . .
H42 H 0.639321 0.615347 0.017090 0.028 Uiso 1 1 calc R U . . .
C51 C 1.00480(16) 0.61261(11) 0.01219(10) 0.0231(5) Uani 1 1 d . . . . .
H51 H 1.066491 0.603818 0.015401 0.028 Uiso 1 1 calc R U . . .
C52 C 0.98445(16) 0.65018(11) -0.01810(10) 0.0238(5) Uani 1 1 d . . . . .
H52 H 0.920471 0.655656 -0.023987 0.029 Uiso 1 1 calc R U . . .
C53 C 1.05162(16) 0.68369(11) -0.04307(10) 0.0224(4) Uani 1 1 d . . . . .
C54 C 1.14193(17) 0.67198(11) -0.04666(11) 0.0246(5) Uani 1 1 d . . . . .
H54 H 1.159742 0.639211 -0.034768 0.030 Uiso 1 1 calc R U . . .
C55 C 1.20537(17) 0.70788(11) -0.06746(11) 0.0260(5) Uani 1 1 d . . . . .
H55 H 1.265149 0.698476 -0.070951 0.031 Uiso 1 1 calc R U . . .
C56 C 1.18219(17) 0.75773(11) -0.08331(10) 0.0238(5) Uani 1 1 d . . . . .
C57 C 1.09167(18) 0.76850(12) -0.08102(11) 0.0277(5) Uani 1 1 d . . . . .
H57 H 1.074303 0.801598 -0.092514 0.033 Uiso 1 1 calc R U . . .
C58 C 1.02656(17) 0.73136(12) -0.06212(11) 0.0271(5) Uani 1 1 d . . . . .
H58 H 0.964284 0.738428 -0.062135 0.033 Uiso 1 1 calc R U . . .
C59 C 1.25220(17) 0.79835(11) -0.10305(11) 0.0264(5) Uani 1 1 d . . . . .
C60 C 1.27617(19) 0.76668(11) -0.15696(11) 0.0291(5) Uani 1 1 d . . . . .
C65 C 1.3699(2) 0.78154(13) -0.16458(14) 0.0374(6) Uani 1 1 d . . . . .
H65 H 1.420486 0.812824 -0.134840 0.045 Uiso 1 1 calc R U . . .
C64 C 1.3894(3) 0.75094(14) -0.21520(15) 0.0462(8) Uani 1 1 d . . . . .
H64 H 1.453303 0.761795 -0.219859 0.055 Uiso 1 1 calc R U . . .
C63 C 1.3177(3) 0.70499(15) -0.25895(14) 0.0465(8) Uani 1 1 d . . . . .
H63 H 1.331780 0.684783 -0.293703 0.056 Uiso 1 1 calc R U . . .
C62 C 1.2250(2) 0.68857(13) -0.25174(13) 0.0405(7) Uani 1 1 d . . . . .
H62 H 1.175324 0.656537 -0.281351 0.049 Uiso 1 1 calc R U . . .
C61 C 1.2048(2) 0.71915(13) -0.20097(12) 0.0356(6) Uani 1 1 d . . . . .
H61 H 1.141190 0.707400 -0.196223 0.043 Uiso 1 1 calc R U . . .
C66 C 1.28683(18) 0.85956(12) -0.07391(11) 0.0276(5) Uani 1 1 d . . . . .
C67 C 1.27096(19) 0.88678(12) -0.01594(11) 0.0305(5) Uani 1 1 d . . . . .
C68 C 1.2990(2) 0.86351(13) 0.02906(12) 0.0368(6) Uani 1 1 d . . . . .
H68 H 1.328127 0.829960 0.022804 0.044 Uiso 1 1 calc R U . . .
C69 C 1.2847(3) 0.88891(15) 0.08283(13) 0.0474(8) Uani 1 1 d . . . . .
H69 H 1.304928 0.872981 0.113267 0.057 Uiso 1 1 calc R U . . .
C70 C 1.2417(3) 0.93681(17) 0.09241(15) 0.0551(9) Uani 1 1 d . . . . .
H70 H 1.231045 0.953463 0.129152 0.066 Uiso 1 1 calc R U . . .
C71 C 1.2140(3) 0.96081(17) 0.04866(16) 0.0551(9) Uani 1 1 d . . . . .
H71 H 1.184139 0.994024 0.055251 0.066 Uiso 1 1 calc R U . . .
C72 C 1.2297(2) 0.93633(14) -0.00527(14) 0.0435(7) Uani 1 1 d . . . . .
H72 H 1.211931 0.953708 -0.034974 0.052 Uiso 1 1 calc R U . . .
C73 C 1.33894(18) 0.90556(11) -0.09740(11) 0.0277(5) Uani 1 1 d . . . . .
C74 C 1.4330(2) 0.94242(14) -0.06780(12) 0.0414(7) Uani 1 1 d . . . . .
H74 H 1.465639 0.937380 -0.033014 0.050 Uiso 1 1 calc R U . . .
C75 C 1.4793(2) 0.98647(15) -0.08883(14) 0.0504(8) Uani 1 1 d . . . . .
H75 H 1.544009 1.010765 -0.068874 0.060 Uiso 1 1 calc R U . . .
C76 C 1.4316(2) 0.99504(13) -0.13867(13) 0.0417(7) Uani 1 1 d . . . . .
H76 H 1.463087 1.025628 -0.152658 0.050 Uiso 1 1 calc R U . . .
C77 C 1.3383(2) 0.95920(14) -0.16814(14) 0.0408(7) Uani 1 1 d . . . . .
H77 H 1.305389 0.964983 -0.202455 0.049 Uiso 1 1 calc R U . . .
C78 C 1.2926(2) 0.91444(13) -0.14736(13) 0.0361(6) Uani 1 1 d . . . . .
H78 H 1.228417 0.889648 -0.167913 0.043 Uiso 1 1 calc R U . . .
C7 C 0.66975(16) 0.48261(11) 0.23305(10) 0.0227(4) Uani 1 1 d . . . . .
C8 C 0.61850(17) 0.45658(11) 0.26552(10) 0.0252(5) Uani 1 1 d . . . . .
H8 H 0.627572 0.477481 0.305328 0.030 Uiso 1 1 calc R U . . .
C9 C 0.55224(17) 0.39793(11) 0.23761(10) 0.0252(5) Uani 1 1 d . . . . .
C10 C 0.54194(17) 0.36804(11) 0.17872(10) 0.0249(5) Uani 1 1 d . . . . .
H10 H 0.497606 0.328444 0.158880 0.030 Uiso 1 1 calc R U . . .
C11 C 0.59812(16) 0.39805(11) 0.15095(10) 0.0217(4) Uani 1 1 d . . . . .
C1 C 0.82919(17) 0.61743(11) 0.23842(11) 0.0258(5) Uani 1 1 d . . . . .
H1 H 0.864135 0.642574 0.220719 0.031 Uiso 1 1 calc R U . . .
C2 C 0.82611(18) 0.63710(12) 0.29636(11) 0.0301(5) Uani 1 1 d . . . . .
H2 H 0.858250 0.676423 0.324413 0.036 Uiso 1 1 calc R U . . .
C3 C 0.76699(18) 0.58765(12) 0.30394(11) 0.0285(5) Uani 1 1 d . . . . .
H3 H 0.749629 0.586213 0.338470 0.034 Uiso 1 1 calc R U . . .
C4 C 0.65449(16) 0.38248(11) 0.01984(10) 0.0218(4) Uani 1 1 d . . . . .
H4 H 0.689855 0.396894 -0.004376 0.026 Uiso 1 1 calc R U . . .
C5 C 0.58094(17) 0.32624(11) 0.00181(10) 0.0250(5) Uani 1 1 d . . . . .
H5 H 0.558501 0.296503 -0.035699 0.030 Uiso 1 1 calc R U . . .
C6 C 0.54848(16) 0.32318(11) 0.04921(10) 0.0229(4) Uani 1 1 d . . . . .
H6 H 0.498769 0.290862 0.050953 0.028 Uiso 1 1 calc R U . . .
C12 C 0.50050(18) 0.36787(12) 0.27186(11) 0.0271(5) Uani 1 1 d . . . . .
H12 H 0.521095 0.385639 0.312720 0.033 Uiso 1 1 calc R U . . .
C13 C 0.42571(18) 0.31670(12) 0.24888(11) 0.0281(5) Uani 1 1 d . . . . .
H13 H 0.401044 0.302422 0.208028 0.034 Uiso 1 1 calc R U . . .
C14 C 0.3786(2) 0.28081(13) 0.28077(12) 0.0381(6) Uani 1 1 d . U . . .
C15A C 0.4290(4) 0.2869(3) 0.3399(3) 0.0322(15) Uani 0.589(3) 1 d . U P A 1
H15A H 0.490340 0.316376 0.358609 0.039 Uiso 0.589(3) 1 calc R U P A 1
C16A C 0.3872(4) 0.2495(2) 0.3687(2) 0.0316(9) Uani 0.589(3) 1 d . U P A 1
H16A H 0.417037 0.256192 0.408186 0.038 Uiso 0.589(3) 1 calc R U P A 1
C17A C 0.3009(3) 0.2019(2) 0.33973(18) 0.0269(8) Uani 0.589(3) 1 d . U P A 1
C18A C 0.2613(4) 0.1924(2) 0.28181(19) 0.0326(10) Uani 0.589(3) 1 d . U P A 1
H18A H 0.204614 0.159455 0.261074 0.039 Uiso 0.589(3) 1 calc R U P A 1
C20A C 0.2556(3) 0.1621(2) 0.37104(18) 0.0293(8) Uani 0.589(3) 1 d . U P A 1
C21A C 0.3250(5) 0.1360(4) 0.4044(3) 0.0331(12) Uani 0.589(3) 1 d . U P A 1
C26A C 0.3484(16) 0.1571(10) 0.4641(5) 0.048(3) Uani 0.589(3) 1 d . U P A 1
H26A H 0.319277 0.186465 0.483835 0.057 Uiso 0.589(3) 1 calc R U P A 1
C25A C 0.4169(5) 0.1338(3) 0.4953(3) 0.0561(16) Uani 0.589(3) 1 d . U P A 1
H25A H 0.432460 0.147360 0.536309 0.067 Uiso 0.589(3) 1 calc R U P A 1
C24A C 0.4610(4) 0.0925(3) 0.4678(3) 0.0528(12) Uani 0.589(3) 1 d . U P A 1
H24A H 0.506589 0.077378 0.489407 0.063 Uiso 0.589(3) 1 calc R U P A 1
C23A C 0.4384(6) 0.0728(4) 0.4080(4) 0.0620(17) Uani 0.589(3) 1 d . U P A 1
H23A H 0.468840 0.044192 0.388516 0.074 Uiso 0.589(3) 1 calc R U P A 1
C22A C 0.3714(6) 0.0947(3) 0.3765(3) 0.0502(13) Uani 0.589(3) 1 d . U P A 1
H22A H 0.357065 0.081323 0.335563 0.060 Uiso 0.589(3) 1 calc R U P A 1
C27A C 0.1595(4) 0.1528(3) 0.3689(2) 0.0331(9) Uani 0.589(3) 1 d . U P A 1
C28A C 0.0988(4) 0.1869(3) 0.3404(3) 0.0349(12) Uani 0.589(3) 1 d . U P A 1
C33A C 0.1179(4) 0.2504(2) 0.3608(2) 0.0356(9) Uani 0.589(3) 1 d . U P A 1
H33A H 0.169501 0.273048 0.394490 0.043 Uiso 0.589(3) 1 calc R U P A 1
C32A C 0.0630(4) 0.2821(3) 0.3330(3) 0.0515(12) Uani 0.589(3) 1 d . U P A 1
H32A H 0.076373 0.325874 0.347914 0.062 Uiso 0.589(3) 1 calc R U P A 1
C31A C -0.0102(5) 0.2494(4) 0.2841(3) 0.079(2) Uani 0.589(3) 1 d . U P A 1
H31A H -0.047024 0.270644 0.264200 0.095 Uiso 0.589(3) 1 calc R U P A 1
C30A C -0.0311(6) 0.1850(4) 0.2631(4) 0.089(3) Uani 0.589(3) 1 d . U P A 1
H30A H -0.081721 0.162618 0.228852 0.107 Uiso 0.589(3) 1 calc R U P A 1
C29A C 0.0217(5) 0.1530(4) 0.2920(3) 0.0598(18) Uani 0.589(3) 1 d . U P A 1
H29A H 0.005269 0.109054 0.278910 0.072 Uiso 0.589(3) 1 calc R U P A 1
C34A C 0.1076(10) 0.1152(5) 0.3999(6) 0.0419(17) Uani 0.589(3) 1 d D U P A 1
C35A C 0.0585(6) 0.1461(3) 0.4384(4) 0.050(2) Uani 0.589(3) 1 d D U P A 1
H35A H 0.072131 0.190003 0.450484 0.060 Uiso 0.589(3) 1 calc R U P A 1
C36A C -0.0094(7) 0.1117(4) 0.4578(4) 0.055(2) Uani 0.589(3) 1 d . U P A 1
H36A H -0.049205 0.131537 0.478299 0.065 Uiso 0.589(3) 1 calc R U P A 1
C37A C -0.0198(9) 0.0498(5) 0.4481(6) 0.055(2) Uani 0.589(3) 1 d . U P A 1
H37A H -0.069464 0.026732 0.459699 0.066 Uiso 0.589(3) 1 calc R U P A 1
C38A C 0.0412(9) 0.0200(4) 0.4214(5) 0.051(2) Uani 0.589(3) 1 d . U P A 1
H38A H 0.039432 -0.021696 0.418941 0.061 Uiso 0.589(3) 1 calc R U P A 1
C39A C 0.1057(11) 0.0534(5) 0.3980(9) 0.0461(19) Uani 0.589(3) 1 d D U P A 1
H39A H 0.149003 0.034066 0.380596 0.055 Uiso 0.589(3) 1 calc R U P A 1
C19A C 0.3026(4) 0.2300(3) 0.2535(2) 0.0332(13) Uani 0.589(3) 1 d . U P A 1
H19A H 0.276543 0.219635 0.213045 0.040 Uiso 0.589(3) 1 calc R U P A 1
Fe2 Fe 0.27419(2) 0.50578(2) 0.35865(2) 0.02153(8) Uani 1 1 d . . . . .
N11 N 0.19570(14) 0.46605(9) 0.39759(8) 0.0228(4) Uani 1 1 d . . . . .
N13 N 0.37009(14) 0.47215(10) 0.40008(8) 0.0239(4) Uani 1 1 d . . . . .
N12 N 0.15087(14) 0.52653(9) 0.33264(9) 0.0244(4) Uani 1 1 d . . . . .
N14 N 0.35210(13) 0.54537(9) 0.31930(8) 0.0226(4) Uani 1 1 d . . . . .
N15 N 0.32882(14) 0.58857(10) 0.41737(9) 0.0250(4) Uani 1 1 d . . . . .
N16 N 0.24742(14) 0.43708(9) 0.28563(9) 0.0248(4) Uani 1 1 d . . . . .
N18 N 0.33080(14) 0.43876(9) 0.43207(9) 0.0235(4) Uani 1 1 d . . . . .
N17 N 0.07852(14) 0.50342(10) 0.35566(9) 0.0245(4) Uani 1 1 d . . . . .
N19 N 0.39189(14) 0.62818(10) 0.39988(9) 0.0269(4) Uani 1 1 d . . . . .
N20 N 0.29228(14) 0.45502(9) 0.24635(8) 0.0243(4) Uani 1 1 d . . . . .
C89 C 0.23239(16) 0.43548(11) 0.43150(10) 0.0230(4) Uani 1 1 d . . . . .
C88 C 0.17897(17) 0.40623(12) 0.46103(10) 0.0256(5) Uani 1 1 d . . . . .
H88 H 0.206838 0.384678 0.484611 0.031 Uiso 1 1 calc R U . . .
C87 C 0.08124(17) 0.40921(12) 0.45522(10) 0.0255(5) Uani 1 1 d . . . . .
C86 C 0.04294(17) 0.44174(11) 0.42004(10) 0.0254(5) Uani 1 1 d . . . . .
H86 H -0.022281 0.444797 0.415557 0.030 Uiso 1 1 calc R U . . .
C85 C 0.10284(16) 0.46895(11) 0.39235(10) 0.0236(5) Uani 1 1 d . . . . .
C82 C 0.46219(17) 0.46929(12) 0.40816(10) 0.0259(5) Uani 1 1 d . . . . .
H82 H 0.507837 0.488394 0.391417 0.031 Uiso 1 1 calc R U . . .
C83 C 0.48292(18) 0.43420(12) 0.44479(11) 0.0294(5) Uani 1 1 d . . . . .
H83 H 0.543355 0.425392 0.457043 0.035 Uiso 1 1 calc R U . . .
C84 C 0.39814(18) 0.41521(12) 0.45932(11) 0.0275(5) Uani 1 1 d . . . . .
H84 H 0.388318 0.390519 0.483587 0.033 Uiso 1 1 calc R U . . .
C79 C 0.11199(18) 0.55823(12) 0.30154(11) 0.0284(5) Uani 1 1 d . . . . .
H79 H 0.144820 0.579649 0.280279 0.034 Uiso 1 1 calc R U . . .
C80 C 0.01519(19) 0.55582(13) 0.30431(12) 0.0325(6) Uani 1 1 d . . . . .
H80 H -0.027965 0.574828 0.285860 0.039 Uiso 1 1 calc R U . . .
C81 C -0.00402(18) 0.52069(12) 0.33882(11) 0.0287(5) Uani 1 1 d . . . . .
H81 H -0.063338 0.510330 0.349062 0.034 Uiso 1 1 calc R U . . .
C90 C 0.01834(18) 0.38022(12) 0.48496(11) 0.0293(5) Uani 1 1 d . . . . .
H90 H -0.039446 0.392866 0.487536 0.035 Uiso 1 1 calc R U . . .
C91 C 0.03633(18) 0.33721(12) 0.50878(11) 0.0292(5) Uani 1 1 d . . . . .
H91 H 0.093641 0.324279 0.505365 0.035 Uiso 1 1 calc R U . . .
C92 C -0.02467(17) 0.30810(12) 0.53982(11) 0.0274(5) Uani 1 1 d . . . . .
C93 C -0.00368(19) 0.25759(13) 0.55553(12) 0.0323(6) Uani 1 1 d . . . . .
H93 H 0.048934 0.242574 0.545431 0.039 Uiso 1 1 calc R U . . .
C94 C -0.05848(19) 0.22917(13) 0.58558(12) 0.0321(5) Uani 1 1 d . . . . .
H94 H -0.043820 0.194544 0.595285 0.038 Uiso 1 1 calc R U . . .
C95 C -0.13531(17) 0.25122(12) 0.60173(10) 0.0280(5) Uani 1 1 d . . . . .
C96 C -0.15556(19) 0.30176(13) 0.58655(11) 0.0320(5) Uani 1 1 d . . . . .
H96 H -0.206814 0.317555 0.597820 0.038 Uiso 1 1 calc R U . . .
C97 C -0.10267(19) 0.32949(13) 0.55540(11) 0.0316(5) Uani 1 1 d . . . . .
H97 H -0.119168 0.363111 0.544515 0.038 Uiso 1 1 calc R U . . .
C99 C -0.18322(18) 0.27140(12) 0.69402(11) 0.0278(5) Uani 1 1 d . . . . .
C104 C -0.26493(19) 0.28800(14) 0.70836(12) 0.0346(6) Uani 1 1 d . . . . .
H104 H -0.327771 0.268394 0.682401 0.041 Uiso 1 1 calc R U . . .
C103 C -0.2547(2) 0.33312(14) 0.76050(12) 0.0371(6) Uani 1 1 d . . . . .
H103 H -0.310427 0.344859 0.769384 0.045 Uiso 1 1 calc R U . . .
C102 C -0.1639(2) 0.36093(13) 0.79941(12) 0.0340(6) Uani 1 1 d . . . . .
H102 H -0.157426 0.390620 0.835478 0.041 Uiso 1 1 calc R U . . .
C101 C -0.08197(19) 0.34507(13) 0.78530(11) 0.0322(5) Uani 1 1 d . . . . .
H101 H -0.019443 0.363996 0.811790 0.039 Uiso 1 1 calc R U . . .
C100 C -0.09166(18) 0.30171(12) 0.73263(11) 0.0292(5) Uani 1 1 d . . . . .
H100 H -0.035136 0.292483 0.722664 0.035 Uiso 1 1 calc R U . . .
C105 C -0.24177(18) 0.16463(13) 0.62244(11) 0.0325(6) Uani 1 1 d . . . . .
C106 C -0.25765(19) 0.11858(14) 0.56458(12) 0.0364(6) Uani 1 1 d . . . . .
C107 C -0.2576(3) 0.05773(16) 0.56001(15) 0.0594(10) Uani 1 1 d . . . . .
H107 H -0.248075 0.045917 0.593953 0.071 Uiso 1 1 calc R U . . .
C108 C -0.2710(4) 0.01388(18) 0.50709(17) 0.0748(13) Uani 1 1 d . . . . .
H108 H -0.270019 -0.027400 0.505011 0.090 Uiso 1 1 calc R U . . .
C109 C -0.2859(3) 0.03030(19) 0.45729(15) 0.0625(10) Uani 1 1 d . . . . .
H109 H -0.294914 0.000408 0.420894 0.075 Uiso 1 1 calc R U . . .
C110 C -0.2875(2) 0.08934(18) 0.46065(13) 0.0511(8) Uani 1 1 d . . . . .
H110 H -0.297547 0.100588 0.426402 0.061 Uiso 1 1 calc R U . . .
C111 C -0.2745(2) 0.13374(16) 0.51383(12) 0.0411(7) Uani 1 1 d . . . . .
H111 H -0.277262 0.174633 0.515339 0.049 Uiso 1 1 calc R U . . .
C112 C -0.2837(2) 0.14034(14) 0.66487(12) 0.0388(7) Uani 1 1 d . . . . .
C113 C -0.3831(3) 0.1113(2) 0.65089(16) 0.0826(16) Uani 1 1 d . . . . .
H113 H -0.424406 0.107179 0.614577 0.099 Uiso 1 1 calc R U . . .
C114 C -0.4213(3) 0.0886(3) 0.69031(19) 0.104(2) Uani 1 1 d . . . . .
H114 H -0.489216 0.069600 0.680977 0.125 Uiso 1 1 calc R U . . .
C115 C -0.3630(3) 0.0931(2) 0.74211(17) 0.0713(12) Uani 1 1 d . . . . .
H115 H -0.390281 0.077042 0.768478 0.086 Uiso 1 1 calc R U . . .
C116 C -0.2645(3) 0.12082(16) 0.75635(14) 0.0481(8) Uani 1 1 d . . . . .
H116 H -0.223556 0.123633 0.792327 0.058 Uiso 1 1 calc R U . . .
C117 C -0.2253(2) 0.14470(14) 0.71770(12) 0.0378(6) Uani 1 1 d . . . . .
H117 H -0.157487 0.164263 0.727724 0.045 Uiso 1 1 calc R U . . .
C124 C 0.40598(16) 0.60422(11) 0.34493(10) 0.0239(5) Uani 1 1 d . . . . .
C125 C 0.46505(17) 0.63500(11) 0.31910(11) 0.0261(5) Uani 1 1 d . . . . .
H125 H 0.501336 0.676921 0.338040 0.031 Uiso 1 1 calc R U . . .
C126 C 0.47040(16) 0.60274(11) 0.26372(10) 0.0247(5) Uani 1 1 d . . . . .
C127 C 0.41216(17) 0.54135(11) 0.23614(10) 0.0244(5) Uani 1 1 d . . . . .
H127 H 0.412511 0.518765 0.198317 0.029 Uiso 1 1 calc R U . . .
C128 C 0.35465(16) 0.51527(11) 0.26601(10) 0.0228(4) Uani 1 1 d . . . . .
C118 C 0.32879(18) 0.62109(13) 0.46996(11) 0.0310(5) Uani 1 1 d . . . . .
H118 H 0.291695 0.605902 0.493066 0.037 Uiso 1 1 calc R U . . .
C119 C 0.3911(2) 0.68109(14) 0.48687(12) 0.0381(6) Uani 1 1 d . . . . .
H119 H 0.403477 0.713105 0.522420 0.046 Uiso 1 1 calc R U . . .
C120 C 0.43022(19) 0.68402(13) 0.44181(12) 0.0362(6) Uani 1 1 d . . . . .
H120 H 0.475679 0.718587 0.440109 0.043 Uiso 1 1 calc R U . . .
C121 C 0.19669(18) 0.37866(12) 0.25816(11) 0.0298(5) Uani 1 1 d . . . . .
H121 H 0.158717 0.353607 0.274651 0.036 Uiso 1 1 calc R U . . .
C122 C 0.2063(2) 0.35860(12) 0.20168(12) 0.0334(6) Uani 1 1 d . . . . .
H122 H 0.176495 0.319000 0.173600 0.040 Uiso 1 1 calc R U . . .
C123 C 0.26758(18) 0.40812(12) 0.19541(11) 0.0287(5) Uani 1 1 d . . . . .
H123 H 0.288729 0.409384 0.161921 0.034 Uiso 1 1 calc R U . . .
C129 C 0.53474(17) 0.63282(12) 0.23470(11) 0.0270(5) Uani 1 1 d . . . . .
H129 H 0.520942 0.617590 0.193794 0.032 Uiso 1 1 calc R U . . .
C130 C 0.61228(18) 0.68110(12) 0.26421(11) 0.0294(5) Uani 1 1 d . . . . .
H130 H 0.625580 0.692636 0.305095 0.035 Uiso 1 1 calc R U . . .
C131 C 0.67925(18) 0.71845(12) 0.24188(11) 0.0292(5) Uani 1 1 d . . . . .
C132 C 0.7528(2) 0.76812(13) 0.28187(12) 0.0354(6) Uani 1 1 d . . . . .
H132 H 0.761245 0.773980 0.321938 0.042 Uiso 1 1 calc R U . . .
C133 C 0.8138(2) 0.80921(13) 0.26447(12) 0.0365(6) Uani 1 1 d . . . . .
H133 H 0.862626 0.843079 0.292711 0.044 Uiso 1 1 calc R U . . .
C134 C 0.80445(19) 0.80138(12) 0.20640(12) 0.0299(5) Uani 1 1 d . . . . .
C135 C 0.73550(19) 0.74942(12) 0.16577(12) 0.0312(5) Uani 1 1 d . . . . .
H135 H 0.731536 0.741543 0.125840 0.037 Uiso 1 1 calc R U . . .
C136 C 0.67252(19) 0.70904(12) 0.18319(11) 0.0309(5) Uani 1 1 d . . . . .
H136 H 0.624510 0.674756 0.154948 0.037 Uiso 1 1 calc R U . . .
C137 C 0.86814(18) 0.84816(12) 0.18906(11) 0.0292(5) Uani 1 1 d . . . . .
C138 C 0.93161(18) 0.82388(11) 0.15280(11) 0.0289(5) Uani 1 1 d . . . . .
C139 C 0.94644(19) 0.84460(12) 0.10674(11) 0.0313(5) Uani 1 1 d . . . . .
H139 H 0.911450 0.871960 0.095756 0.038 Uiso 1 1 calc R U . . .
C140 C 1.0120(2) 0.82548(13) 0.07684(12) 0.0350(6) Uani 1 1 d . . . . .
H140 H 1.022595 0.840642 0.046132 0.042 Uiso 1 1 calc R U . . .
C141 C 1.0621(2) 0.78457(13) 0.09134(12) 0.0364(6) Uani 1 1 d . . . . .
H141 H 1.107535 0.772133 0.071069 0.044 Uiso 1 1 calc R U . . .
C142 C 1.0456(2) 0.76196(14) 0.13551(14) 0.0398(6) Uani 1 1 d . . . . .
H142 H 1.079007 0.733395 0.145324 0.048 Uiso 1 1 calc R U . . .
C143 C 0.9800(2) 0.78096(13) 0.16563(13) 0.0362(6) Uani 1 1 d . . . . .
H143 H 0.968044 0.764482 0.195380 0.043 Uiso 1 1 calc R U . . .
C144 C 0.87235(18) 0.90924(12) 0.20840(11) 0.0289(5) Uani 1 1 d . . . . .
C145 C 0.80385(18) 0.93488(12) 0.23945(11) 0.0290(5) Uani 1 1 d . . . . .
C150 C 0.70289(19) 0.90712(12) 0.22129(12) 0.0322(5) Uani 1 1 d . . . . .
H150 H 0.677045 0.870152 0.189308 0.039 Uiso 1 1 calc R U . . .
C149 C 0.6407(2) 0.93324(14) 0.24966(13) 0.0368(6) Uani 1 1 d . . . . .
H149 H 0.572644 0.913958 0.236922 0.044 Uiso 1 1 calc R U . . .
C148 C 0.6767(2) 0.98699(15) 0.29625(13) 0.0423(7) Uani 1 1 d . . . . .
H148 H 0.633631 1.004827 0.315295 0.051 Uiso 1 1 calc R U . . .
C147 C 0.7765(2) 1.01479(15) 0.31505(13) 0.0431(7) Uani 1 1 d . . . . .
H147 H 0.801883 1.051464 0.347373 0.052 Uiso 1 1 calc R U . . .
C146 C 0.8391(2) 0.98889(13) 0.28651(12) 0.0363(6) Uani 1 1 d . . . . .
H146 H 0.907045 1.008446 0.299394 0.044 Uiso 1 1 calc R U . . .
C151 C 0.94947(19) 0.95716(12) 0.20011(11) 0.0298(5) Uani 1 1 d . . . . .
C156 C 0.9234(2) 0.99575(13) 0.16879(13) 0.0371(6) Uani 1 1 d . . . . .
H156 H 0.856611 0.993738 0.154837 0.044 Uiso 1 1 calc R U . . .
C155 C 0.9952(2) 1.03724(14) 0.15795(15) 0.0478(8) Uani 1 1 d . . . . .
H155 H 0.977320 1.062384 0.135384 0.057 Uiso 1 1 calc R U . . .
C154 C 1.0934(2) 1.04181(14) 0.18027(15) 0.0482(8) Uani 1 1 d . . . . .
H154 H 1.142226 1.069895 0.172634 0.058 Uiso 1 1 calc R U . . .
C153 C 1.1197(2) 1.00579(14) 0.21332(14) 0.0424(7) Uani 1 1 d . . . . .
H153 H 1.186690 1.009966 0.229495 0.051 Uiso 1 1 calc R U . . .
C152 C 1.0480(2) 0.96320(13) 0.22301(12) 0.0347(6) Uani 1 1 d . . . . .
H152 H 1.066465 0.938034 0.245426 0.042 Uiso 1 1 calc R U . . .
C98 C -0.19074(17) 0.22474(13) 0.63783(11) 0.0292(5) Uani 1 1 d . . . . .
Cl7 Cl 0.3793(2) 0.15240(19) 0.13432(14) 0.0641(9) Uani 0.372(4) 1 d . . P B 2
Cl8 Cl 0.3778(3) 0.0999(3) 0.22558(19) 0.112(2) Uani 0.372(4) 1 d . . P B 2
C158 C 0.4214(8) 0.0996(6) 0.1688(6) 0.064(3) Uani 0.372(4) 1 d . . P B 2
H15B H 0.400042 0.057209 0.140818 0.076 Uiso 0.372(4) 1 calc R U P B 2
H15C H 0.493578 0.111891 0.181374 0.076 Uiso 0.372(4) 1 calc R U P B 2
Cl1 Cl 0.75100(4) 0.44337(3) 0.40966(3) 0.03441(14) Uani 1 1 d . . . . .
O1 O 0.67627(16) 0.38603(13) 0.39393(10) 0.0587(7) Uani 1 1 d . . . . .
O2 O 0.81755(14) 0.45220(10) 0.46417(8) 0.0393(5) Uani 1 1 d . . . . .
O3 O 0.70447(19) 0.49305(13) 0.41411(10) 0.0609(7) Uani 1 1 d . . . . .
O4 O 0.80282(15) 0.44083(11) 0.36594(9) 0.0449(5) Uani 1 1 d . . . . .
Cl11 Cl 0.4425(4) 0.1655(3) -0.0566(2) 0.0863(13) Uani 0.447(12) 1 d . U P C 1
Cl14 Cl 0.4654(5) 0.1634(2) -0.0300(6) 0.188(4) Uani 0.553(12) 1 d . U P C 2
Cl12 Cl 0.3405(13) 0.0932(7) -0.0093(7) 0.228(4) Uani 0.447(12) 1 d . U P C 1
Cl13 Cl 0.3032(3) 0.07883(14) -0.02154(14) 0.0788(10) Uani 0.553(12) 1 d . U P C 2
C160 C 0.3247(4) 0.1372(2) -0.0547(2) 0.0863(12) Uani 1 1 d . U . . .
H16B H 0.282686 0.111473 -0.093592 0.104 Uiso 0.447(12) 1 calc R U P C 1
H16C H 0.296078 0.171119 -0.038670 0.104 Uiso 0.447(12) 1 calc R U P C 1
H16D H 0.295523 0.171285 -0.039960 0.104 Uiso 0.553(12) 1 calc R U P C 2
H16E H 0.300017 0.120191 -0.097297 0.104 Uiso 0.553(12) 1 calc R U P C 2
Cl26 Cl 0.6390(2) 0.14103(17) 0.31566(14) 0.0865(10) Uani 0.459(4) 1 d D U P D 1
Cl23 Cl 0.8344(3) 0.2136(2) 0.3924(2) 0.168(2) Uani 0.541(4) 1 d D U P D 2
Cl25 Cl 0.7450(4) 0.24036(18) 0.41993(15) 0.1310(17) Uani 0.459(4) 1 d D U P D 1
Cl24 Cl 0.6253(4) 0.1920(4) 0.3599(3) 0.199(4) Uani 0.541(4) 1 d D U P D 2
C164 C 0.7411(9) 0.2390(8) 0.3709(9) 0.183(5) Uani 0.541(4) 1 d D U P D 2
H16L H 0.745026 0.247035 0.334271 0.220 Uiso 0.541(4) 1 calc R U P D 2
H16M H 0.747881 0.279266 0.399849 0.220 Uiso 0.541(4) 1 calc R U P D 2
C165 C 0.6220(14) 0.1993(9) 0.3723(10) 0.161(6) Uani 0.459(4) 1 d D U P D 1
H16J H 0.580215 0.180648 0.393536 0.193 Uiso 0.459(4) 1 calc R U P D 1
H16K H 0.591003 0.227952 0.356896 0.193 Uiso 0.459(4) 1 calc R U P D 1
Cl2 Cl 0.69161(4) 0.68543(3) 0.43838(3) 0.03126(13) Uani 1 1 d . . . . .
O5 O 0.6270(2) 0.62407(11) 0.41646(13) 0.0677(8) Uani 1 1 d . . . . .
O6 O 0.63989(15) 0.72832(10) 0.42292(9) 0.0426(5) Uani 1 1 d . . . . .
O77 O 0.7271(2) 0.70258(12) 0.49979(9) 0.0571(6) Uani 1 1 d . . . . .
O8 O 0.77119(18) 0.68725(14) 0.41291(11) 0.0637(7) Uani 1 1 d . . . . .
Cl18 Cl 0.73045(14) 0.27843(9) -0.09620(11) 0.0531(6) Uani 0.700(8) 1 d . . P E 1
Cl16 Cl 0.7009(11) 0.2540(9) -0.0962(5) 0.163(5) Uani 0.300(8) 1 d . . P E 2
Cl17 Cl 0.53219(16) 0.20995(14) -0.15401(11) 0.0829(11) Uani 0.700(8) 1 d . . P E 1
Cl15 Cl 0.5258(4) 0.2345(4) -0.1813(6) 0.142(4) Uani 0.300(8) 1 d . . P E 2
C161 C 0.6408(3) 0.25626(18) -0.16060(16) 0.0600(9) Uani 1 1 d . . . . .
H16F H 0.662811 0.232226 -0.192491 0.072 Uiso 0.700(8) 1 calc R U P E 1
H16G H 0.627639 0.293377 -0.169516 0.072 Uiso 0.700(8) 1 calc R U P E 1
H16H H 0.660601 0.299552 -0.160554 0.072 Uiso 0.300(8) 1 calc R U P E 2
H16I H 0.665232 0.230993 -0.190517 0.072 Uiso 0.300(8) 1 calc R U P E 2
Cl3 Cl 0.27182(4) 0.53676(3) 0.09138(2) 0.02351(11) Uani 1 1 d . . . . .
O9 O 0.32560(14) 0.49837(11) 0.06316(11) 0.0517(6) Uani 1 1 d . . . . .
O10 O 0.20228(13) 0.54897(9) 0.04869(8) 0.0348(4) Uani 1 1 d . . . . .
O11 O 0.22024(15) 0.50632(12) 0.12384(10) 0.0508(6) Uani 1 1 d . . . . .
O12 O 0.33936(14) 0.59401(9) 0.12948(9) 0.0393(4) Uani 1 1 d . . . . .
Cl10 Cl 0.06645(12) 0.07269(6) 0.00474(7) 0.1125(6) Uani 1 1 d . . . . .
Cl9 Cl 0.11161(7) 0.16902(6) 0.11434(6) 0.0735(3) Uani 1 1 d . . . . .
C159 C 0.1428(3) 0.14487(18) 0.0492(2) 0.0685(11) Uani 1 1 d . . . . .
H15D H 0.137922 0.175801 0.028791 0.082 Uiso 1 1 calc R U . . .
H15E H 0.211222 0.142298 0.057311 0.082 Uiso 1 1 calc R U . . .
Cl4 Cl 0.29872(4) 0.30115(3) 0.05502(3) 0.02906(13) Uani 1 1 d . . . . .
O13 O 0.34597(14) 0.26040(10) 0.07745(10) 0.0446(5) Uani 1 1 d . . . . .
O14 O 0.20810(15) 0.29892(12) 0.06969(12) 0.0537(6) Uani 1 1 d . . . . .
O15 O 0.2835(2) 0.28296(12) -0.00613(10) 0.0635(7) Uani 1 1 d . . . . .
O18 O 0.36120(14) 0.36376(9) 0.08017(9) 0.0396(5) Uani 1 1 d . . . . .
Cl21 Cl 0.7377(7) 0.8432(5) 0.4170(4) 0.159(3) Uani 0.25 1 d D U P F 2
Cl22 Cl 0.5306(7) 0.7939(4) 0.3545(5) 0.183(4) Uani 0.25 1 d D U P F 2
Cl19 Cl 0.8788(4) 0.8793(2) 0.41175(12) 0.206(2) Uani 0.5 1 d D U P G 1
Cl20 Cl 0.6764(5) 0.8703(2) 0.38641(15) 0.198(2) Uani 0.5 1 d D U P G 1
C163 C 0.6300(14) 0.8474(13) 0.3679(14) 0.132(7) Uani 0.25 1 d D U P F 2
H16N H 0.617334 0.887968 0.384124 0.158 Uiso 0.25 1 calc R U P F 2
H16O H 0.645292 0.846591 0.330755 0.158 Uiso 0.25 1 calc R U P F 2
C162 C 0.7975(9) 0.8711(4) 0.4302(4) 0.1028(18) Uani 0.5 1 d D U P G 1
H16P H 0.811611 0.903936 0.467739 0.123 Uiso 0.5 1 calc R U P G 1
H16Q H 0.788805 0.831263 0.438444 0.123 Uiso 0.5 1 calc R U P G 1
Cl6 Cl 0.36827(16) 0.11721(14) 0.14987(11) 0.0825(8) Uani 0.628(4) 1 d . . P B 1
Cl5 Cl 0.40466(16) 0.04616(9) 0.22764(9) 0.0857(9) Uani 0.628(4) 1 d . . P B 1
C157 C 0.4452(5) 0.1155(3) 0.2125(3) 0.0635(17) Uani 0.628(4) 1 d . . P B 1
H15F H 0.447469 0.151240 0.245501 0.076 Uiso 0.628(4) 1 calc R U P B 1
H15G H 0.512013 0.119153 0.207814 0.076 Uiso 0.628(4) 1 calc R U P B 1

loop_
_atom_site_aniso_label
_atom_site_aniso_U_11
_atom_site_aniso_U_22
_atom_site_aniso_U_33
_atom_site_aniso_U_23
_atom_site_aniso_U_13
_atom_site_aniso_U_12
Fe1 0.01276(14) 0.02127(15) 0.02191(16) 0.01090(12) 0.00640(11) 0.00331(11)
N1 0.0166(9) 0.0247(9) 0.0225(9) 0.0120(8) 0.0067(7) 0.0049(7)
N2 0.0163(9) 0.0265(10) 0.0260(10) 0.0123(8) 0.0061(7) 0.0039(7)
N3 0.0153(8) 0.0225(9) 0.0250(9) 0.0128(8) 0.0086(7) 0.0042(7)
N4 0.0146(8) 0.0206(9) 0.0237(9) 0.0098(7) 0.0071(7) 0.0037(7)
N6 0.0163(9) 0.0235(9) 0.0260(10) 0.0124(8) 0.0076(7) 0.0030(7)
N5 0.0162(8) 0.0222(9) 0.0224(9) 0.0102(7) 0.0085(7) 0.0042(7)
N7 0.0215(9) 0.0270(10) 0.0224(9) 0.0090(8) 0.0068(7) 0.0035(8)
N8 0.0167(9) 0.0231(9) 0.0241(9) 0.0109(8) 0.0090(7) 0.0022(7)
N10 0.0130(8) 0.0256(10) 0.0276(10) 0.0132(8) 0.0067(7) 0.0046(7)
N9 0.0167(9) 0.0241(9) 0.0246(9) 0.0138(8) 0.0090(7) 0.0063(7)
C16 0.036(3) 0.033(3) 0.033(2) 0.009(3) 0.017(2) 0.004(2)
C17 0.036(3) 0.029(3) 0.033(2) 0.008(2) 0.0172(18) 0.000(2)
C18 0.042(3) 0.038(4) 0.030(2) 0.009(3) 0.018(2) -0.008(3)
C20 0.0368(19) 0.024(3) 0.033(3) 0.006(2) 0.0175(19) -0.0008(16)
C21 0.038(2) 0.027(2) 0.035(4) 0.012(2) 0.021(2) 0.0022(15)
C27 0.037(2) 0.028(3) 0.035(4) 0.009(2) 0.020(2) 0.003(2)
C29 0.037(4) 0.087(7) 0.047(3) 0.008(4) 0.017(3) 0.022(4)
C28 0.034(3) 0.031(4) 0.041(3) 0.010(3) 0.016(2) -0.001(3)
C19 0.042(4) 0.031(4) 0.0327(14) 0.007(3) 0.023(2) -0.003(4)
C22 0.037(2) 0.028(2) 0.042(4) 0.017(3) 0.015(3) 0.0008(18)
C24 0.041(3) 0.047(3) 0.089(6) 0.035(4) 0.020(3) 0.011(2)
C25 0.052(3) 0.040(3) 0.078(6) 0.019(3) 0.023(4) 0.016(2)
C23 0.040(2) 0.040(2) 0.059(5) 0.025(3) 0.011(3) 0.003(2)
C26 0.045(3) 0.030(2) 0.055(5) 0.008(3) 0.024(3) 0.006(2)
C34 0.037(5) 0.069(4) 0.107(10) 0.066(6) 0.032(6) 0.015(4)
C35 0.024(7) 0.056(4) 0.078(10) 0.042(6) 0.015(4) -0.009(3)
C36 0.051(8) 0.060(5) 0.053(9) 0.032(6) 0.021(5) -0.016(4)
C37 0.034(7) 0.085(8) 0.051(8) 0.043(8) 0.010(4) -0.005(6)
C38 0.042(4) 0.070(7) 0.036(6) 0.020(6) 0.009(4) -0.017(5)
C39 0.026(3) 0.063(5) 0.029(5) 0.014(4) 0.005(3) -0.013(4)
C33 0.051(6) 0.049(11) 0.044(3) 0.008(6) 0.008(4) 0.008(6)
C31 0.034(5) 0.085(8) 0.096(6) 0.023(6) 0.005(4) 0.021(5)
C30 0.040(5) 0.150(13) 0.082(5) 0.012(8) 0.020(4) 0.042(6)
C32 0.051(5) 0.079(8) 0.072(4) 0.017(6) -0.004(4) 0.013(5)
C15 0.042(3) 0.024(4) 0.035(2) 0.011(2) 0.0204(17) 0.009(3)
C50 0.0149(10) 0.0209(10) 0.0245(11) 0.0091(8) 0.0063(8) 0.0042(8)
C49 0.0129(9) 0.0234(11) 0.0266(11) 0.0080(9) 0.0062(8) 0.0040(8)
C48 0.0165(10) 0.0225(11) 0.0253(11) 0.0088(9) 0.0085(8) 0.0014(8)
C47 0.0193(10) 0.0237(11) 0.0271(11) 0.0130(9) 0.0089(9) 0.0056(9)
C46 0.0148(10) 0.0203(10) 0.0246(11) 0.0088(8) 0.0073(8) 0.0048(8)
C43 0.0230(11) 0.0271(12) 0.0304(12) 0.0153(10) 0.0073(9) 0.0066(9)
C44 0.0227(12) 0.0332(13) 0.0367(13) 0.0186(11) 0.0058(10) 0.0112(10)
C45 0.0162(10) 0.0299(12) 0.0319(12) 0.0122(10) 0.0055(9) 0.0072(9)
C40 0.0153(10) 0.0261(11) 0.0259(11) 0.0087(9) 0.0076(8) 0.0053(8)
C41 0.0180(11) 0.0317(12) 0.0312(12) 0.0139(10) 0.0084(9) 0.0100(9)
C42 0.0210(11) 0.0257(11) 0.0276(11) 0.0137(9) 0.0072(9) 0.0089(9)
C51 0.0162(10) 0.0263(11) 0.0301(12) 0.0114(9) 0.0115(9) 0.0043(9)
C52 0.0173(10) 0.0276(12) 0.0298(12) 0.0125(10) 0.0101(9) 0.0045(9)
C53 0.0184(10) 0.0260(11) 0.0258(11) 0.0119(9) 0.0092(9) 0.0039(9)
C54 0.0222(11) 0.0262(11) 0.0323(12) 0.0160(10) 0.0121(9) 0.0077(9)
C55 0.0197(11) 0.0296(12) 0.0348(13) 0.0153(10) 0.0131(9) 0.0074(9)
C56 0.0239(11) 0.0223(11) 0.0273(11) 0.0104(9) 0.0120(9) 0.0025(9)
C57 0.0263(12) 0.0277(12) 0.0375(13) 0.0191(10) 0.0137(10) 0.0086(10)
C58 0.0208(11) 0.0304(12) 0.0364(13) 0.0166(10) 0.0120(10) 0.0081(9)
C59 0.0254(12) 0.0272(12) 0.0329(13) 0.0156(10) 0.0152(10) 0.0053(9)
C60 0.0370(14) 0.0235(12) 0.0354(13) 0.0155(10) 0.0194(11) 0.0087(10)
C65 0.0418(15) 0.0299(13) 0.0512(17) 0.0170(12) 0.0273(13) 0.0125(12)
C64 0.0565(19) 0.0404(16) 0.063(2) 0.0239(15) 0.0419(17) 0.0239(15)
C63 0.070(2) 0.0426(17) 0.0482(18) 0.0221(14) 0.0359(17) 0.0318(16)
C62 0.0601(19) 0.0311(14) 0.0354(15) 0.0126(12) 0.0172(13) 0.0162(13)
C61 0.0444(16) 0.0317(13) 0.0364(14) 0.0152(11) 0.0196(12) 0.0083(12)
C66 0.0247(12) 0.0297(12) 0.0325(13) 0.0131(10) 0.0148(10) 0.0046(10)
C67 0.0294(12) 0.0283(12) 0.0343(13) 0.0101(10) 0.0165(10) 0.0005(10)
C68 0.0387(15) 0.0362(14) 0.0353(14) 0.0134(12) 0.0144(12) 0.0017(12)
C69 0.0568(19) 0.0484(18) 0.0338(15) 0.0137(13) 0.0194(14) -0.0013(15)
C70 0.069(2) 0.052(2) 0.0423(18) 0.0083(15) 0.0333(17) 0.0040(17)
C71 0.065(2) 0.0474(19) 0.059(2) 0.0107(16) 0.0338(18) 0.0213(17)
C72 0.0526(18) 0.0399(16) 0.0458(17) 0.0159(13) 0.0241(14) 0.0155(14)
C73 0.0299(12) 0.0232(11) 0.0313(12) 0.0086(10) 0.0166(10) 0.0017(10)
C74 0.0423(16) 0.0407(16) 0.0306(14) 0.0109(12) 0.0084(12) -0.0110(13)
C75 0.0473(18) 0.0464(18) 0.0421(17) 0.0122(14) 0.0124(14) -0.0200(14)
C76 0.0495(17) 0.0321(14) 0.0454(16) 0.0162(12) 0.0244(14) -0.0024(12)
C77 0.0420(16) 0.0395(15) 0.0483(17) 0.0258(13) 0.0160(13) 0.0073(13)
C78 0.0280(13) 0.0340(14) 0.0480(16) 0.0203(12) 0.0109(12) 0.0009(11)
C7 0.0189(10) 0.0271(11) 0.0230(11) 0.0097(9) 0.0064(8) 0.0052(9)
C8 0.0238(11) 0.0318(12) 0.0230(11) 0.0125(9) 0.0089(9) 0.0062(9)
C9 0.0236(11) 0.0299(12) 0.0286(12) 0.0154(10) 0.0127(9) 0.0073(9)
C10 0.0205(11) 0.0268(12) 0.0293(12) 0.0127(10) 0.0098(9) 0.0021(9)
C11 0.0165(10) 0.0249(11) 0.0258(11) 0.0111(9) 0.0071(8) 0.0046(8)
C1 0.0183(11) 0.0245(11) 0.0345(13) 0.0111(10) 0.0056(9) 0.0044(9)
C2 0.0250(12) 0.0273(12) 0.0323(13) 0.0046(10) 0.0041(10) 0.0044(10)
C3 0.0257(12) 0.0327(13) 0.0238(12) 0.0056(10) 0.0054(9) 0.0062(10)
C4 0.0200(10) 0.0276(11) 0.0235(11) 0.0130(9) 0.0080(8) 0.0098(9)
C5 0.0211(11) 0.0282(12) 0.0260(11) 0.0085(9) 0.0064(9) 0.0071(9)
C6 0.0161(10) 0.0235(11) 0.0285(12) 0.0086(9) 0.0062(9) 0.0030(8)
C12 0.0292(12) 0.0301(12) 0.0280(12) 0.0141(10) 0.0143(10) 0.0076(10)
C13 0.0281(12) 0.0328(13) 0.0284(12) 0.0128(10) 0.0146(10) 0.0078(10)
C14 0.0489(15) 0.0314(13) 0.0325(11) 0.0094(10) 0.0227(11) -0.0035(10)
C15A 0.026(3) 0.029(2) 0.0404(17) 0.0123(18) 0.0137(17) -0.001(2)
C16A 0.024(2) 0.033(2) 0.0334(17) 0.0136(16) 0.0049(14) -0.0034(14)
C17A 0.0267(19) 0.0264(18) 0.0260(14) 0.0112(13) 0.0070(12) -0.0008(13)
C18A 0.033(2) 0.034(2) 0.0253(15) 0.0115(16) 0.0074(14) -0.0051(16)
C20A 0.0305(14) 0.0276(18) 0.0257(16) 0.0107(15) 0.0068(13) -0.0037(12)
C21A 0.038(3) 0.029(3) 0.0335(18) 0.0166(18) 0.0103(18) 0.002(2)
C26A 0.078(7) 0.032(5) 0.0322(18) 0.014(3) 0.004(3) 0.019(4)
C25A 0.065(4) 0.051(4) 0.045(2) 0.019(3) -0.005(2) 0.013(3)
C24A 0.046(3) 0.056(3) 0.066(3) 0.040(3) 0.010(2) 0.013(2)
C23A 0.064(5) 0.078(5) 0.068(3) 0.039(3) 0.028(3) 0.039(4)
C22A 0.050(4) 0.068(4) 0.045(2) 0.024(3) 0.021(2) 0.026(3)
C27A 0.0312(15) 0.036(2) 0.029(2) 0.0127(19) 0.0088(15) -0.0037(17)
C28A 0.025(2) 0.0447(17) 0.030(2) 0.0163(17) 0.0060(17) -0.0045(18)
C33A 0.032(2) 0.0470(17) 0.030(2) 0.0170(16) 0.0104(15) 0.0083(17)
C32A 0.048(3) 0.068(2) 0.051(3) 0.032(2) 0.014(2) 0.023(2)
C31A 0.060(4) 0.097(3) 0.077(5) 0.044(4) -0.013(3) 0.023(4)
C30A 0.059(4) 0.093(3) 0.084(5) 0.036(3) -0.036(3) -0.007(4)
C29A 0.041(4) 0.062(3) 0.053(4) 0.019(2) -0.013(2) -0.012(3)
C34A 0.045(4) 0.039(2) 0.056(4) 0.025(3) 0.030(3) 0.009(2)
C35A 0.063(6) 0.049(3) 0.052(5) 0.025(4) 0.037(4) 0.016(3)
C36A 0.052(4) 0.069(5) 0.052(6) 0.025(4) 0.032(4) 0.010(4)
C37A 0.042(5) 0.070(5) 0.062(5) 0.038(5) 0.026(3) -0.001(4)
C38A 0.052(7) 0.047(3) 0.060(8) 0.031(4) 0.023(3) -0.002(3)
C39A 0.030(6) 0.037(2) 0.080(6) 0.027(3) 0.027(3) 0.002(3)
C19A 0.040(3) 0.033(3) 0.0276(17) 0.0134(15) 0.0139(15) 0.0016(17)
Fe2 0.01707(15) 0.02781(17) 0.02334(16) 0.01368(13) 0.00681(12) 0.00501(13)
N11 0.0192(9) 0.0288(10) 0.0250(10) 0.0142(8) 0.0069(7) 0.0077(8)
N13 0.0200(9) 0.0318(11) 0.0240(10) 0.0136(8) 0.0090(8) 0.0063(8)
N12 0.0201(9) 0.0289(10) 0.0267(10) 0.0137(8) 0.0077(8) 0.0039(8)
N14 0.0171(9) 0.0273(10) 0.0244(10) 0.0112(8) 0.0056(7) 0.0042(7)
N15 0.0187(9) 0.0343(11) 0.0259(10) 0.0143(8) 0.0082(8) 0.0068(8)
N16 0.0223(10) 0.0283(10) 0.0267(10) 0.0148(8) 0.0073(8) 0.0038(8)
N18 0.0194(9) 0.0304(10) 0.0268(10) 0.0171(8) 0.0082(8) 0.0073(8)
N17 0.0179(9) 0.0321(11) 0.0291(10) 0.0167(9) 0.0086(8) 0.0072(8)
N19 0.0198(9) 0.0317(11) 0.0262(10) 0.0082(8) 0.0075(8) -0.0001(8)
N20 0.0244(10) 0.0255(10) 0.0247(10) 0.0118(8) 0.0080(8) 0.0037(8)
C89 0.0181(10) 0.0288(12) 0.0246(11) 0.0115(9) 0.0069(9) 0.0063(9)
C88 0.0232(11) 0.0322(12) 0.0257(11) 0.0154(10) 0.0077(9) 0.0072(9)
C87 0.0219(11) 0.0310(12) 0.0261(11) 0.0128(10) 0.0086(9) 0.0054(9)
C86 0.0190(11) 0.0327(13) 0.0284(12) 0.0140(10) 0.0081(9) 0.0080(9)
C85 0.0189(10) 0.0303(12) 0.0237(11) 0.0123(9) 0.0048(9) 0.0068(9)
C82 0.0196(11) 0.0314(12) 0.0281(12) 0.0106(10) 0.0085(9) 0.0065(9)
C83 0.0218(11) 0.0368(14) 0.0328(13) 0.0139(11) 0.0071(10) 0.0113(10)
C84 0.0253(12) 0.0320(13) 0.0304(12) 0.0155(10) 0.0075(10) 0.0113(10)
C79 0.0257(12) 0.0326(13) 0.0304(12) 0.0170(10) 0.0053(10) 0.0084(10)
C80 0.0272(13) 0.0398(14) 0.0375(14) 0.0211(12) 0.0077(11) 0.0133(11)
C81 0.0201(11) 0.0363(13) 0.0317(13) 0.0133(11) 0.0054(9) 0.0098(10)
C90 0.0225(11) 0.0400(14) 0.0310(13) 0.0176(11) 0.0121(10) 0.0066(10)
C91 0.0228(11) 0.0374(14) 0.0318(13) 0.0160(11) 0.0122(10) 0.0062(10)
C92 0.0224(11) 0.0345(13) 0.0282(12) 0.0157(10) 0.0094(9) 0.0037(10)
C93 0.0258(12) 0.0415(15) 0.0398(14) 0.0217(12) 0.0173(11) 0.0106(11)
C94 0.0276(12) 0.0391(14) 0.0378(14) 0.0219(12) 0.0135(11) 0.0088(11)
C95 0.0231(11) 0.0365(13) 0.0247(12) 0.0127(10) 0.0088(9) 0.0020(10)
C96 0.0273(12) 0.0441(15) 0.0321(13) 0.0181(11) 0.0145(10) 0.0111(11)
C97 0.0321(13) 0.0380(14) 0.0337(13) 0.0196(11) 0.0147(11) 0.0121(11)
C99 0.0262(12) 0.0359(13) 0.0269(12) 0.0175(10) 0.0117(10) 0.0055(10)
C104 0.0249(12) 0.0512(17) 0.0332(14) 0.0195(12) 0.0106(10) 0.0114(12)
C103 0.0349(14) 0.0519(17) 0.0365(14) 0.0215(13) 0.0179(12) 0.0195(13)
C102 0.0399(15) 0.0375(14) 0.0318(13) 0.0153(11) 0.0163(11) 0.0137(12)
C101 0.0297(13) 0.0360(14) 0.0315(13) 0.0136(11) 0.0095(10) 0.0048(11)
C100 0.0254(12) 0.0349(13) 0.0327(13) 0.0155(11) 0.0136(10) 0.0077(10)
C105 0.0252(12) 0.0440(15) 0.0282(13) 0.0138(11) 0.0114(10) 0.0016(11)
C106 0.0285(13) 0.0437(15) 0.0315(13) 0.0103(12) 0.0133(11) -0.0053(11)
C107 0.087(3) 0.0444(18) 0.0371(17) 0.0117(14) 0.0205(17) -0.0055(18)
C108 0.120(4) 0.042(2) 0.049(2) 0.0062(16) 0.027(2) -0.001(2)
C109 0.073(3) 0.060(2) 0.0370(17) 0.0003(16) 0.0205(17) -0.0080(19)
C110 0.0454(18) 0.069(2) 0.0304(15) 0.0124(15) 0.0106(13) 0.0001(16)
C111 0.0321(14) 0.0547(18) 0.0320(14) 0.0127(13) 0.0089(11) 0.0030(13)
C112 0.0373(15) 0.0439(16) 0.0317(14) 0.0113(12) 0.0175(12) -0.0046(12)
C113 0.046(2) 0.134(4) 0.0415(19) 0.032(2) 0.0089(16) -0.037(2)
C114 0.064(3) 0.161(5) 0.055(2) 0.035(3) 0.021(2) -0.050(3)
C115 0.074(3) 0.085(3) 0.051(2) 0.029(2) 0.035(2) -0.014(2)
C116 0.062(2) 0.0504(18) 0.0423(17) 0.0250(15) 0.0254(15) 0.0130(16)
C117 0.0406(15) 0.0396(15) 0.0393(15) 0.0198(12) 0.0183(12) 0.0068(12)
C124 0.0180(10) 0.0283(12) 0.0250(11) 0.0089(9) 0.0056(9) 0.0049(9)
C125 0.0193(11) 0.0276(12) 0.0293(12) 0.0104(10) 0.0052(9) 0.0008(9)
C126 0.0182(10) 0.0318(12) 0.0279(12) 0.0163(10) 0.0066(9) 0.0051(9)
C127 0.0217(11) 0.0301(12) 0.0239(11) 0.0117(9) 0.0074(9) 0.0064(9)
C128 0.0192(10) 0.0265(11) 0.0236(11) 0.0109(9) 0.0043(8) 0.0052(9)
C118 0.0259(12) 0.0436(15) 0.0269(12) 0.0127(11) 0.0091(10) 0.0130(11)
C119 0.0308(14) 0.0457(16) 0.0307(14) 0.0024(12) 0.0091(11) 0.0069(12)
C120 0.0274(13) 0.0359(14) 0.0361(14) 0.0017(11) 0.0102(11) -0.0004(11)
C121 0.0276(12) 0.0274(12) 0.0359(13) 0.0165(10) 0.0067(10) 0.0037(10)
C122 0.0360(14) 0.0258(12) 0.0350(14) 0.0104(10) 0.0055(11) 0.0037(11)
C123 0.0308(13) 0.0283(12) 0.0266(12) 0.0095(10) 0.0062(10) 0.0074(10)
C129 0.0245(11) 0.0316(13) 0.0297(12) 0.0154(10) 0.0111(10) 0.0062(10)
C130 0.0257(12) 0.0354(13) 0.0316(13) 0.0180(11) 0.0114(10) 0.0044(10)
C131 0.0258(12) 0.0304(13) 0.0362(13) 0.0180(11) 0.0120(10) 0.0042(10)
C132 0.0363(14) 0.0391(15) 0.0301(13) 0.0174(11) 0.0094(11) -0.0009(11)
C133 0.0333(14) 0.0356(14) 0.0364(14) 0.0149(12) 0.0081(11) -0.0039(11)
C134 0.0290(12) 0.0285(12) 0.0387(14) 0.0170(11) 0.0166(11) 0.0058(10)
C135 0.0353(14) 0.0305(13) 0.0326(13) 0.0139(11) 0.0168(11) 0.0063(11)
C136 0.0298(13) 0.0293(13) 0.0337(13) 0.0118(10) 0.0123(10) 0.0020(10)
C137 0.0279(12) 0.0291(12) 0.0331(13) 0.0135(10) 0.0133(10) 0.0024(10)
C138 0.0275(12) 0.0246(12) 0.0339(13) 0.0094(10) 0.0118(10) 0.0015(10)
C139 0.0336(13) 0.0294(13) 0.0338(13) 0.0132(11) 0.0126(11) 0.0071(10)
C140 0.0407(15) 0.0354(14) 0.0310(13) 0.0119(11) 0.0153(11) 0.0073(12)
C141 0.0362(14) 0.0375(15) 0.0360(14) 0.0079(12) 0.0156(12) 0.0098(12)
C142 0.0415(16) 0.0369(15) 0.0497(17) 0.0192(13) 0.0184(13) 0.0160(12)
C143 0.0400(15) 0.0340(14) 0.0424(15) 0.0199(12) 0.0181(12) 0.0096(12)
C144 0.0258(12) 0.0316(13) 0.0309(13) 0.0128(10) 0.0123(10) 0.0026(10)
C145 0.0295(12) 0.0310(13) 0.0318(13) 0.0148(10) 0.0155(10) 0.0061(10)
C150 0.0321(13) 0.0317(13) 0.0348(14) 0.0124(11) 0.0154(11) 0.0035(11)
C149 0.0308(13) 0.0423(15) 0.0429(15) 0.0181(13) 0.0197(12) 0.0061(12)
C148 0.0433(16) 0.0472(17) 0.0435(16) 0.0145(13) 0.0277(13) 0.0114(13)
C147 0.0442(16) 0.0436(16) 0.0371(15) 0.0039(13) 0.0201(13) 0.0048(13)
C146 0.0319(14) 0.0389(15) 0.0357(14) 0.0097(12) 0.0146(11) 0.0016(11)
C151 0.0290(12) 0.0256(12) 0.0334(13) 0.0069(10) 0.0154(10) 0.0003(10)
C156 0.0363(14) 0.0289(13) 0.0494(17) 0.0163(12) 0.0187(12) 0.0036(11)
C155 0.0541(19) 0.0344(15) 0.062(2) 0.0247(15) 0.0274(16) 0.0039(14)
C154 0.0457(17) 0.0328(15) 0.065(2) 0.0132(14) 0.0305(16) -0.0053(13)
C153 0.0319(14) 0.0378(15) 0.0496(17) 0.0040(13) 0.0188(13) -0.0025(12)
C152 0.0321(13) 0.0313(13) 0.0383(14) 0.0078(11) 0.0145(11) 0.0024(11)
C98 0.0208(11) 0.0412(14) 0.0277(12) 0.0150(11) 0.0098(9) 0.0043(10)
Cl7 0.0409(13) 0.078(2) 0.0651(17) 0.0121(15) 0.0096(11) 0.0171(13)
Cl8 0.074(2) 0.184(6) 0.107(3) 0.080(3) 0.047(2) 0.033(3)
C158 0.039(6) 0.076(8) 0.074(8) 0.029(7) 0.012(5) 0.006(5)
Cl1 0.0236(3) 0.0517(4) 0.0253(3) 0.0084(3) 0.0072(2) 0.0087(3)
O1 0.0377(12) 0.0764(17) 0.0417(12) 0.0086(12) 0.0092(10) -0.0145(11)
O2 0.0341(10) 0.0487(12) 0.0293(10) 0.0098(9) 0.0012(8) 0.0090(9)
O3 0.0570(15) 0.0859(19) 0.0448(13) 0.0139(12) 0.0085(11) 0.0446(14)
O4 0.0325(10) 0.0665(15) 0.0355(11) 0.0142(10) 0.0168(8) 0.0081(10)
Cl11 0.0691(17) 0.0599(19) 0.092(3) -0.0100(14) 0.0122(18) -0.0103(14)
Cl14 0.100(2) 0.0504(17) 0.370(10) -0.032(4) 0.149(4) -0.026(2)
Cl12 0.278(11) 0.245(8) 0.378(10) 0.254(8) 0.232(9) 0.192(7)
Cl13 0.0871(18) 0.0567(14) 0.092(2) 0.0203(14) 0.0480(14) -0.0025(14)
C160 0.105(2) 0.055(2) 0.110(4) 0.025(2) 0.067(3) 0.009(2)
Cl26 0.0651(15) 0.121(2) 0.0979(19) 0.0567(15) 0.0344(13) 0.0367(14)
Cl23 0.0884(18) 0.139(3) 0.231(5) 0.056(3) -0.023(3) -0.005(2)
Cl25 0.238(5) 0.108(2) 0.0794(19) 0.0342(14) 0.071(2) 0.082(3)
Cl24 0.105(2) 0.336(9) 0.225(7) 0.186(7) 0.041(3) 0.084(4)
C164 0.146(4) 0.226(9) 0.213(10) 0.150(8) 0.016(7) 0.050(4)
C165 0.180(6) 0.144(8) 0.210(8) 0.052(5) 0.067(6) 0.149(6)
Cl2 0.0269(3) 0.0404(3) 0.0290(3) 0.0130(3) 0.0078(2) 0.0117(3)
O5 0.0620(16) 0.0405(13) 0.088(2) 0.0309(13) -0.0087(14) 0.0011(12)
O6 0.0385(11) 0.0429(12) 0.0454(12) 0.0163(9) 0.0030(9) 0.0133(9)
O77 0.0836(18) 0.0666(16) 0.0300(11) 0.0187(11) 0.0139(11) 0.0366(14)
O8 0.0436(13) 0.100(2) 0.0517(14) 0.0162(14) 0.0268(11) 0.0256(14)
Cl18 0.0388(8) 0.0556(10) 0.0632(10) 0.0113(7) 0.0107(6) 0.0223(7)
Cl16 0.167(10) 0.283(15) 0.116(6) 0.092(9) 0.072(7) 0.161(10)
Cl17 0.0542(10) 0.0745(15) 0.0832(15) -0.0187(10) 0.0259(9) -0.0117(9)
Cl15 0.054(3) 0.098(4) 0.242(9) 0.047(6) -0.016(4) 0.013(3)
C161 0.073(3) 0.054(2) 0.054(2) 0.0162(17) 0.0217(19) 0.0151(19)
Cl3 0.0163(2) 0.0280(3) 0.0279(3) 0.0108(2) 0.0080(2) 0.0047(2)
O9 0.0249(10) 0.0513(13) 0.0662(15) -0.0054(11) 0.0104(10) 0.0166(9)
O10 0.0256(9) 0.0442(11) 0.0364(10) 0.0197(9) 0.0033(8) 0.0084(8)
O11 0.0332(11) 0.0710(16) 0.0619(14) 0.0473(13) 0.0173(10) 0.0035(10)
O12 0.0339(10) 0.0341(10) 0.0380(11) 0.0058(8) 0.0002(8) -0.0006(8)
Cl10 0.1161(11) 0.0528(6) 0.1296(12) 0.0434(7) -0.0402(9) -0.0110(6)
Cl9 0.0472(5) 0.0879(7) 0.1063(8) 0.0669(7) 0.0166(5) 0.0187(5)
C159 0.050(2) 0.053(2) 0.096(3) 0.030(2) 0.004(2) 0.0046(17)
Cl4 0.0233(3) 0.0358(3) 0.0355(3) 0.0191(3) 0.0120(2) 0.0095(2)
O13 0.0289(10) 0.0409(11) 0.0712(15) 0.0328(11) 0.0087(10) 0.0091(9)
O14 0.0269(10) 0.0624(15) 0.0817(17) 0.0289(13) 0.0254(11) 0.0143(10)
O15 0.0836(19) 0.0620(16) 0.0336(12) 0.0175(11) 0.0127(12) -0.0063(14)
O18 0.0357(10) 0.0322(10) 0.0543(12) 0.0178(9) 0.0155(9) 0.0076(8)
Cl21 0.159(5) 0.199(9) 0.140(7) 0.080(7) 0.065(5) 0.035(6)
Cl22 0.155(5) 0.108(5) 0.246(10) -0.005(6) 0.063(6) 0.023(5)
Cl19 0.238(3) 0.190(4) 0.0585(15) -0.0382(18) 0.058(2) -0.150(3)
Cl20 0.387(5) 0.177(4) 0.0716(19) 0.019(2) 0.030(3) 0.225(4)
C163 0.153(8) 0.113(10) 0.131(11) 0.028(9) 0.060(6) 0.033(6)
C162 0.203(4) 0.027(3) 0.050(4) -0.015(3) 0.041(3) -0.001(4)
Cl6 0.0612(12) 0.0907(17) 0.0763(13) 0.0035(12) 0.0135(10) 0.0137(11)
Cl5 0.0997(15) 0.0623(11) 0.0884(13) 0.0059(9) 0.0667(12) -0.0108(10)
C157 0.054(4) 0.062(4) 0.058(4) 0.003(3) 0.020(3) -0.004(3)

loop_
_atom_type_symbol
_atom_type_description
_atom_type_scat_dispersion_real
_atom_type_scat_dispersion_imag
_atom_type_scat_source
C C 0.0033 0.0016 'International Tables Vol C Tables 4.2.6.8 and 6.1.1.4'
H H 0.0000 0.0000 'International Tables Vol C Tables 4.2.6.8 and 6.1.1.4'
Cl Cl 0.1484 0.1585 'International Tables Vol C Tables 4.2.6.8 and 6.1.1.4'
Fe Fe 0.3463 0.8444 'International Tables Vol C Tables 4.2.6.8 and 6.1.1.4'
N N 0.0061 0.0033 'International Tables Vol C Tables 4.2.6.8 and 6.1.1.4'
O O 0.0106 0.0060 'International Tables Vol C Tables 4.2.6.8 and 6.1.1.4'

loop_
_geom_angle_atom_site_label_1
_geom_angle_atom_site_label_2
_geom_angle_atom_site_label_3
_geom_angle
_geom_angle_site_symmetry_1
_geom_angle_site_symmetry_3
_geom_angle_publ_flag
N1 Fe1 N2 79.88(8) . . ?
N1 Fe1 N3 80.02(8) . . ?
N1 Fe1 N4 178.32(8) . . ?
N1 Fe1 N6 98.54(8) . . ?
N1 Fe1 N5 101.41(8) . . ?
N3 Fe1 N2 159.76(8) . . ?
N3 Fe1 N6 92.79(8) . . ?
N4 Fe1 N2 99.56(8) . . ?
N4 Fe1 N3 100.60(8) . . ?
N4 Fe1 N6 79.88(8) . . ?
N4 Fe1 N5 80.18(8) . . ?
N6 Fe1 N2 92.50(8) . . ?
N5 Fe1 N2 92.22(8) . . ?
N5 Fe1 N3 89.44(8) . . ?
N5 Fe1 N6 160.01(7) . . ?
C7 N1 Fe1 120.47(16) . . ?
C7 N1 C11 118.99(19) . . ?
C11 N1 Fe1 120.49(15) . . ?
N7 N2 Fe1 112.18(14) . . ?
C1 N2 Fe1 142.83(17) . . ?
C1 N2 N7 104.98(19) . . ?
N8 N3 Fe1 112.53(14) . . ?
C4 N3 Fe1 141.98(16) . . ?
C4 N3 N8 105.23(18) . . ?
C50 N4 Fe1 120.55(15) . . ?
C46 N4 Fe1 120.37(14) . . ?
C46 N4 C50 119.08(18) . . ?
N10 N6 Fe1 112.85(14) . . ?
C43 N6 Fe1 142.01(16) . . ?
C43 N6 N10 105.14(18) . . ?
N9 N5 Fe1 112.78(13) . . ?
C40 N5 Fe1 141.59(16) . . ?
C40 N5 N9 105.37(18) . . ?
N2 N7 C7 116.36(18) . . ?
C3 N7 N2 111.03(19) . . ?
C3 N7 C7 132.2(2) . . ?
N3 N8 C11 116.36(18) . . ?
C6 N8 N3 111.15(18) . . ?
C6 N8 C11 132.47(19) . . ?
N6 N10 C50 116.23(17) . . ?
C45 N10 N6 111.11(18) . . ?
C45 N10 C50 132.67(19) . . ?
N5 N9 C46 116.43(17) . . ?
C42 N9 N5 110.82(17) . . ?
C42 N9 C46 132.31(19) . . ?
C17 C16 H16 119.5 . . ?
C17 C16 C15 120.9(7) . . ?
C15 C16 H16 119.5 . . ?
C16 C17 C18 118.7(6) . . ?
C16 C17 C20 118.0(6) . . ?
C18 C17 C20 123.2(6) . . ?
C17 C18 H18 119.5 . . ?
C19 C18 C17 121.1(7) . . ?
C19 C18 H18 119.5 . . ?
C21 C20 C17 114.0(7) . . ?
C27 C20 C17 124.2(7) . . ?
C27 C20 C21 121.8(7) . . ?
C22 C21 C20 121.7(8) . . ?
C22 C21 C26 118.3(8) . . ?
C26 C21 C20 119.9(8) . . ?
C20 C27 C28 123.7(7) . . ?
C20 C27 C34 121.7(10) . . ?
C34 C27 C28 113.7(10) . . ?
C28 C29 H29 120.1 . . ?
C30 C29 H29 120.1 . . ?
C30 C29 C28 119.9(10) . . ?
C29 C28 C27 120.6(9) . . ?
C29 C28 C33 117.1(12) . . ?
C33 C28 C27 121.7(13) . . ?
C18 C19 H19 118.5 . . ?
C14 C19 C18 123.0(8) . . ?
C14 C19 H19 118.5 . . ?
C21 C22 H22 119.4 . . ?
C23 C22 C21 121.1(8) . . ?
C23 C22 H22 119.4 . . ?
C25 C24 H24 120.0 . . ?
C23 C24 H24 120.0 . . ?
C23 C24 C25 119.9(8) . . ?
C24 C25 H25 119.9 . . ?
C26 C25 C24 120.1(8) . . ?
C26 C25 H25 119.9 . . ?
C22 C23 H23 120.0 . . ?
C24 C23 C22 120.1(8) . . ?
C24 C23 H23 120.0 . . ?
C21 C26 H26 119.8 . . ?
C25 C26 C21 120.4(8) . . ?
C25 C26 H26 119.8 . . ?
C35 C34 C27 110.4(13) . . ?
C35 C34 C39 120.1(15) . . ?
C39 C34 C27 127.5(11) . . ?
C34 C35 H35 121.7 . . ?
C34 C35 C36 116.6(12) . . ?
C36 C35 H35 121.7 . . ?
C35 C36 H36 119.6 . . ?
C37 C36 C35 120.9(11) . . ?
C37 C36 H36 119.6 . . ?
C36 C37 H37 119.6 . . ?
C38 C37 C36 120.7(10) . . ?
C38 C37 H37 119.6 . . ?
C37 C38 H38 120.7 . . ?
C37 C38 C39 118.5(11) . . ?
C39 C38 H38 120.7 . . ?
C34 C39 H39 120.7 . . ?
C38 C39 C34 118.6(12) . . ?
C38 C39 H39 120.7 . . ?
C28 C33 H33 119.5 . . ?
C32 C33 C28 121.1(16) . . ?
C32 C33 H33 119.5 . . ?
C30 C31 H31 119.7 . . ?
C32 C31 H31 119.7 . . ?
C32 C31 C30 120.7(11) . . ?
C29 C30 H30 119.6 . . ?
C31 C30 C29 120.8(12) . . ?
C31 C30 H30 119.6 . . ?
C33 C32 H32 120.1 . . ?
C31 C32 C33 119.9(13) . . ?
C31 C32 H32 120.1 . . ?
C16 C15 H15 120.6 . . ?
C16 C15 C14 118.8(7) . . ?
C14 C15 H15 120.6 . . ?
N4 C50 N10 110.48(18) . . ?
N4 C50 C49 122.8(2) . . ?
C49 C50 N10 126.7(2) . . ?
C50 C49 H49 121.0 . . ?
C50 C49 C48 117.9(2) . . ?
C48 C49 H49 121.0 . . ?
C49 C48 C47 119.4(2) . . ?
C49 C48 C51 118.1(2) . . ?
C47 C48 C51 122.5(2) . . ?
C48 C47 H47 121.2 . . ?
C46 C47 C48 117.6(2) . . ?
C46 C47 H47 121.2 . . ?
N4 C46 N9 110.14(18) . . ?
N4 C46 C47 123.0(2) . . ?
C47 C46 N9 126.8(2) . . ?
N6 C43 H43 124.5 . . ?
N6 C43 C44 110.9(2) . . ?
C44 C43 H43 124.5 . . ?
C43 C44 H44 126.9 . . ?
C45 C44 C43 106.2(2) . . ?
C45 C44 H44 126.9 . . ?
N10 C45 H45 126.7 . . ?
C44 C45 N10 106.6(2) . . ?
C44 C45 H45 126.7 . . ?
N5 C40 H40 124.5 . . ?
N5 C40 C41 110.9(2) . . ?
C41 C40 H40 124.5 . . ?
C40 C41 H41 127.0 . . ?
C42 C41 C40 106.0(2) . . ?
C42 C41 H41 127.0 . . ?
N9 C42 C41 106.8(2) . . ?
N9 C42 H42 126.6 . . ?
C41 C42 H42 126.6 . . ?
C48 C51 H51 117.7 . . ?
C52 C51 C48 124.5(2) . . ?
C52 C51 H51 117.7 . . ?
C51 C52 H52 117.0 . . ?
C51 C52 C53 126.0(2) . . ?
C53 C52 H52 117.0 . . ?
C54 C53 C52 123.1(2) . . ?
C58 C53 C52 118.5(2) . . ?
C58 C53 C54 118.3(2) . . ?
C53 C54 H54 119.7 . . ?
C55 C54 C53 120.6(2) . . ?
C55 C54 H54 119.7 . . ?
C54 C55 H55 119.7 . . ?
C54 C55 C56 120.7(2) . . ?
C56 C55 H55 119.7 . . ?
C55 C56 C59 120.9(2) . . ?
C57 C56 C55 118.7(2) . . ?
C57 C56 C59 120.4(2) . . ?
C56 C57 H57 119.6 . . ?
C58 C57 C56 120.7(2) . . ?
C58 C57 H57 119.6 . . ?
C53 C58 H58 119.6 . . ?
C57 C58 C53 120.8(2) . . ?
C57 C58 H58 119.6 . . ?
C60 C59 C56 115.2(2) . . ?
C66 C59 C56 120.5(2) . . ?
C66 C59 C60 124.3(2) . . ?
C65 C60 C59 122.1(2) . . ?
C61 C60 C59 120.0(2) . . ?
C61 C60 C65 117.9(2) . . ?
C60 C65 H65 119.8 . . ?
C64 C65 C60 120.4(3) . . ?
C64 C65 H65 119.8 . . ?
C65 C64 H64 119.4 . . ?
C63 C64 C65 121.1(3) . . ?
C63 C64 H64 119.4 . . ?
C64 C63 H63 120.3 . . ?
C64 C63 C62 119.4(3) . . ?
C62 C63 H63 120.3 . . ?
C63 C62 H62 120.1 . . ?
C63 C62 C61 119.8(3) . . ?
C61 C62 H62 120.1 . . ?
C60 C61 H61 119.3 . . ?
C62 C61 C60 121.3(3) . . ?
C62 C61 H61 119.3 . . ?
C59 C66 C67 121.4(2) . . ?
C59 C66 C73 123.6(2) . . ?
C67 C66 C73 114.9(2) . . ?
C68 C67 C66 120.6(2) . . ?
C72 C67 C66 121.1(3) . . ?
C72 C67 C68 118.4(3) . . ?
C67 C68 H68 119.7 . . ?
C69 C68 C67 120.6(3) . . ?
C69 C68 H68 119.7 . . ?
C68 C69 H69 119.8 . . ?
C70 C69 C68 120.5(3) . . ?
C70 C69 H69 119.8 . . ?
C69 C70 H70 120.0 . . ?
C69 C70 C71 119.9(3) . . ?
C71 C70 H70 120.0 . . ?
C70 C71 H71 120.0 . . ?
C70 C71 C72 120.0(3) . . ?
C72 C71 H71 120.0 . . ?
C67 C72 C71 120.6(3) . . ?
C67 C72 H72 119.7 . . ?
C71 C72 H72 119.7 . . ?
C74 C73 C66 120.9(2) . . ?
C78 C73 C66 120.4(2) . . ?
C78 C73 C74 118.7(2) . . ?
C73 C74 H74 119.8 . . ?
C75 C74 C73 120.4(3) . . ?
C75 C74 H74 119.8 . . ?
C74 C75 H75 119.9 . . ?
C76 C75 C74 120.1(3) . . ?
C76 C75 H75 119.9 . . ?
C75 C76 H76 120.0 . . ?
C77 C76 C75 120.0(3) . . ?
C77 C76 H76 120.0 . . ?
C76 C77 H77 120.1 . . ?
C76 C77 C78 119.7(3) . . ?
C78 C77 H77 120.1 . . ?
C73 C78 C77 121.0(3) . . ?
C73 C78 H78 119.5 . . ?
C77 C78 H78 119.5 . . ?
N1 C7 N7 110.52(19) . . ?
N1 C7 C8 123.2(2) . . ?
C8 C7 N7 126.3(2) . . ?
C7 C8 H8 121.2 . . ?
C7 C8 C9 117.6(2) . . ?
C9 C8 H8 121.2 . . ?
C8 C9 C10 119.5(2) . . ?
C8 C9 C12 118.6(2) . . ?
C10 C9 C12 121.8(2) . . ?
C9 C10 H10 121.1 . . ?
C11 C10 C9 117.8(2) . . ?
C11 C10 H10 121.1 . . ?
N1 C11 N8 110.55(19) . . ?
N1 C11 C10 123.0(2) . . ?
C10 C11 N8 126.5(2) . . ?
N2 C1 H1 124.3 . . ?
N2 C1 C2 111.4(2) . . ?
C2 C1 H1 124.3 . . ?
C1 C2 H2 127.2 . . ?
C3 C2 C1 105.6(2) . . ?
C3 C2 H2 127.2 . . ?
N7 C3 C2 107.0(2) . . ?
N7 C3 H3 126.5 . . ?
C2 C3 H3 126.5 . . ?
N3 C4 H4 124.7 . . ?
N3 C4 C5 110.6(2) . . ?
C5 C4 H4 124.7 . . ?
C4 C5 H5 126.9 . . ?
C6 C5 C4 106.2(2) . . ?
C6 C5 H5 126.9 . . ?
N8 C6 C5 106.8(2) . . ?
N8 C6 H6 126.6 . . ?
C5 C6 H6 126.6 . . ?
C9 C12 H12 118.1 . . ?
C13 C12 C9 123.8(2) . . ?
C13 C12 H12 118.1 . . ?
C12 C13 H13 116.9 . . ?
C12 C13 C14 126.2(2) . . ?
C14 C13 H13 116.9 . . ?
C19 C14 C15 115.8(5) . . ?
C19 C14 C13 129.4(5) . . ?
C13 C14 C15 110.5(4) . . ?
C13 C14 C15A 120.1(3) . . ?
C19A C14 C13 121.7(3) . . ?
C19A C14 C15A 115.7(4) . . ?
C14 C15A H15A 120.0 . . ?
C16A C15A C14 120.0(4) . . ?
C16A C15A H15A 120.0 . . ?
C15A C16A H16A 119.8 . . ?
C15A C16A C17A 120.5(5) . . ?
C17A C16A H16A 119.8 . . ?
C16A C17A C20A 120.3(4) . . ?
C18A C17A C16A 118.0(4) . . ?
C18A C17A C20A 121.7(4) . . ?
C17A C18A H18A 119.4 . . ?
C19A C18A C17A 121.3(4) . . ?
C19A C18A H18A 119.4 . . ?
C17A C20A C21A 114.7(4) . . ?
C27A C20A C17A 120.6(4) . . ?
C27A C20A C21A 124.8(5) . . ?
C26A C21A C20A 118.9(9) . . ?
C26A C21A C22A 119.7(8) . . ?
C22A C21A C20A 121.2(6) . . ?
C21A C26A H26A 120.8 . . ?
C21A C26A C25A 118.5(12) . . ?
C25A C26A H26A 120.8 . . ?
C26A C25A H25A 119.2 . . ?
C24A C25A C26A 121.6(8) . . ?
C24A C25A H25A 119.2 . . ?
C25A C24A H24A 120.4 . . ?
C25A C24A C23A 119.2(6) . . ?
C23A C24A H24A 120.4 . . ?
C24A C23A H23A 119.9 . . ?
C24A C23A C22A 120.3(7) . . ?
C22A C23A H23A 119.9 . . ?
C21A C22A H22A 119.7 . . ?
C23A C22A C21A 120.7(6) . . ?
C23A C22A H22A 119.7 . . ?
C20A C27A C28A 120.8(5) . . ?
C20A C27A C34A 124.8(7) . . ?
C28A C27A C34A 113.9(7) . . ?
C33A C28A C27A 121.6(5) . . ?
C33A C28A C29A 119.8(6) . . ?
C29A C28A C27A 118.6(7) . . ?
C28A C33A H33A 119.3 . . ?
C28A C33A C32A 121.4(5) . . ?
C32A C33A H33A 119.3 . . ?
C33A C32A H32A 120.4 . . ?
C31A C32A C33A 119.2(7) . . ?
C31A C32A H32A 120.4 . . ?
C32A C31A H31A 119.9 . . ?
C32A C31A C30A 120.2(6) . . ?
C30A C31A H31A 119.9 . . ?
C31A C30A H30A 119.7 . . ?
C29A C30A C31A 120.7(6) . . ?
C29A C30A H30A 119.7 . . ?
C28A C29A C30A 118.7(7) . . ?
C28A C29A H29A 120.7 . . ?
C30A C29A H29A 120.7 . . ?
C35A C34A C27A 116.5(7) . . ?
C39A C34A C27A 127.7(7) . . ?
C39A C34A C35A 115.7(8) . . ?
C34A C35A H35A 120.1 . . ?
C36A C35A C34A 119.7(7) . . ?
C36A C35A H35A 120.1 . . ?
C35A C36A H36A 119.4 . . ?
C37A C36A C35A 121.1(7) . . ?
C37A C36A H36A 119.4 . . ?
C36A C37A H37A 119.5 . . ?
C36A C37A C38A 120.9(7) . . ?
C38A C37A H37A 119.5 . . ?
C37A C38A H38A 120.9 . . ?
C37A C38A C39A 118.2(6) . . ?
C39A C38A H38A 120.9 . . ?
C34A C39A H39A 119.1 . . ?
C38A C39A C34A 121.8(7) . . ?
C38A C39A H39A 119.1 . . ?
C14 C19A C18A 123.1(4) . . ?
C14 C19A H19A 118.4 . . ?
C18A C19A H19A 118.4 . . ?
N11 Fe2 N13 80.19(8) . . ?
N11 Fe2 N12 79.84(8) . . ?
N11 Fe2 N14 179.67(8) . . ?
N11 Fe2 N15 99.89(8) . . ?
N11 Fe2 N16 99.95(8) . . ?
N13 Fe2 N15 91.28(9) . . ?
N13 Fe2 N16 92.20(8) . . ?
N12 Fe2 N13 160.00(8) . . ?
N12 Fe2 N15 91.02(8) . . ?
N12 Fe2 N16 92.34(8) . . ?
N14 Fe2 N13 100.07(8) . . ?
N14 Fe2 N12 99.90(8) . . ?
N14 Fe2 N15 80.33(8) . . ?
N14 Fe2 N16 79.84(8) . . ?
N15 Fe2 N16 160.17(8) . . ?
C89 N11 Fe2 120.46(15) . . ?
C89 N11 C85 118.98(19) . . ?
C85 N11 Fe2 120.55(16) . . ?
N18 N13 Fe2 112.41(14) . . ?
C82 N13 Fe2 142.21(17) . . ?
C82 N13 N18 105.37(19) . . ?
N17 N12 Fe2 112.93(14) . . ?
C79 N12 Fe2 141.90(17) . . ?
C79 N12 N17 105.09(19) . . ?
C124 N14 Fe2 120.16(16) . . ?
C128 N14 Fe2 120.77(16) . . ?
C128 N14 C124 119.1(2) . . ?
N19 N15 Fe2 112.24(15) . . ?
C118 N15 Fe2 142.45(18) . . ?
C118 N15 N19 105.3(2) . . ?
N20 N16 Fe2 112.33(14) . . ?
C121 N16 Fe2 142.64(17) . . ?
C121 N16 N20 104.9(2) . . ?
N13 N18 C89 116.63(18) . . ?
C84 N18 N13 111.08(19) . . ?
C84 N18 C89 132.3(2) . . ?
N12 N17 C85 116.31(18) . . ?
C81 N17 N12 111.42(19) . . ?
C81 N17 C85 132.2(2) . . ?
N15 N19 C124 116.65(19) . . ?
C120 N19 N15 110.7(2) . . ?
C120 N19 C124 132.6(2) . . ?
N16 N20 C128 116.30(19) . . ?
C123 N20 N16 110.95(19) . . ?
C123 N20 C128 132.7(2) . . ?
N11 C89 N18 110.28(19) . . ?
N11 C89 C88 122.9(2) . . ?
C88 C89 N18 126.8(2) . . ?
C89 C88 H88 121.0 . . ?
C89 C88 C87 118.0(2) . . ?
C87 C88 H88 121.0 . . ?
C88 C87 C90 122.5(2) . . ?
C86 C87 C88 119.2(2) . . ?
C86 C87 C90 118.3(2) . . ?
C87 C86 H86 121.1 . . ?
C85 C86 C87 117.9(2) . . ?
C85 C86 H86 121.1 . . ?
N11 C85 N17 110.37(19) . . ?
N11 C85 C86 123.1(2) . . ?
C86 C85 N17 126.5(2) . . ?
N13 C82 H82 124.6 . . ?
N13 C82 C83 110.9(2) . . ?
C83 C82 H82 124.6 . . ?
C82 C83 H83 126.9 . . ?
C84 C83 C82 106.1(2) . . ?
C84 C83 H83 126.9 . . ?
N18 C84 C83 106.6(2) . . ?
N18 C84 H84 126.7 . . ?
C83 C84 H84 126.7 . . ?
N12 C79 H79 124.6 . . ?
N12 C79 C80 110.7(2) . . ?
C80 C79 H79 124.6 . . ?
C79 C80 H80 126.9 . . ?
C81 C80 C79 106.2(2) . . ?
C81 C80 H80 126.9 . . ?
N17 C81 C80 106.5(2) . . ?
N17 C81 H81 126.7 . . ?
C80 C81 H81 126.7 . . ?
C87 C90 H90 117.7 . . ?
C91 C90 C87 124.5(2) . . ?
C91 C90 H90 117.7 . . ?
C90 C91 H91 117.1 . . ?
C90 C91 C92 125.7(2) . . ?
C92 C91 H91 117.1 . . ?
C93 C92 C91 119.0(2) . . ?
C93 C92 C97 118.4(2) . . ?
C97 C92 C91 122.6(2) . . ?
C92 C93 H93 119.5 . . ?
C94 C93 C92 121.0(2) . . ?
C94 C93 H93 119.5 . . ?
C93 C94 H94 119.8 . . ?
C93 C94 C95 120.4(2) . . ?
C95 C94 H94 119.8 . . ?
C94 C95 C98 121.6(2) . . ?
C96 C95 C94 118.5(2) . . ?
C96 C95 C98 119.7(2) . . ?
C95 C96 H96 119.3 . . ?
C97 C96 C95 121.4(2) . . ?
C97 C96 H96 119.3 . . ?
C92 C97 H97 119.9 . . ?
C96 C97 C92 120.2(2) . . ?
C96 C97 H97 119.9 . . ?
C104 C99 C98 122.0(2) . . ?
C100 C99 C104 118.5(2) . . ?
C100 C99 C98 119.4(2) . . ?
C99 C104 H104 119.8 . . ?
C103 C104 C99 120.4(3) . . ?
C103 C104 H104 119.8 . . ?
C104 C103 H103 119.8 . . ?
C102 C103 C104 120.4(3) . . ?
C102 C103 H103 119.8 . . ?
C103 C102 H102 120.2 . . ?
C103 C102 C101 119.6(3) . . ?
C101 C102 H102 120.2 . . ?
C102 C101 H101 120.0 . . ?
C100 C101 C102 120.1(3) . . ?
C100 C101 H101 120.0 . . ?
C99 C100 H100 119.5 . . ?
C101 C100 C99 121.0(2) . . ?
C101 C100 H100 119.5 . . ?
C106 C105 C112 115.9(2) . . ?
C98 C105 C106 123.7(2) . . ?
C98 C105 C112 120.4(2) . . ?
C107 C106 C105 119.9(3) . . ?
C107 C106 C111 117.6(3) . . ?
C111 C106 C105 122.5(3) . . ?
C106 C107 H107 119.3 . . ?
C108 C107 C106 121.5(3) . . ?
C108 C107 H107 119.3 . . ?
C107 C108 H108 120.1 . . ?
C109 C108 C107 119.9(4) . . ?
C109 C108 H108 120.1 . . ?
C108 C109 H109 120.2 . . ?
C110 C109 C108 119.7(3) . . ?
C110 C109 H109 120.2 . . ?
C109 C110 H110 119.6 . . ?
C109 C110 C111 120.8(3) . . ?
C111 C110 H110 119.6 . . ?
C106 C111 C110 120.5(3) . . ?
C106 C111 H111 119.7 . . ?
C110 C111 H111 119.7 . . ?
C113 C112 C105 120.0(3) . . ?
C117 C112 C105 121.2(2) . . ?
C117 C112 C113 118.7(3) . . ?
C112 C113 H113 120.2 . . ?
C114 C113 C112 119.7(4) . . ?
C114 C113 H113 120.2 . . ?
C113 C114 H114 119.5 . . ?
C115 C114 C113 121.0(4) . . ?
C115 C114 H114 119.5 . . ?
C114 C115 H115 120.0 . . ?
C114 C115 C116 120.1(3) . . ?
C116 C115 H115 120.0 . . ?
C115 C116 H116 120.2 . . ?
C115 C116 C117 119.6(3) . . ?
C117 C116 H116 120.2 . . ?
C112 C117 C116 120.9(3) . . ?
C112 C117 H117 119.6 . . ?
C116 C117 H117 119.6 . . ?
N14 C124 N19 110.6(2) . . ?
N14 C124 C125 122.9(2) . . ?
C125 C124 N19 126.5(2) . . ?
C124 C125 H125 120.9 . . ?
C124 C125 C126 118.2(2) . . ?
C126 C125 H125 120.9 . . ?
C125 C126 C127 119.0(2) . . ?
C125 C126 C129 120.5(2) . . ?
C127 C126 C129 120.4(2) . . ?
C126 C127 H127 121.1 . . ?
C128 C127 C126 117.7(2) . . ?
C128 C127 H127 121.1 . . ?
N14 C128 N20 110.53(19) . . ?
N14 C128 C127 123.1(2) . . ?
C127 C128 N20 126.4(2) . . ?
N15 C118 H118 124.6 . . ?
N15 C118 C119 110.8(2) . . ?
C119 C118 H118 124.6 . . ?
C118 C119 H119 127.0 . . ?
C120 C119 C118 106.1(2) . . ?
C120 C119 H119 127.0 . . ?
N19 C120 C119 107.1(2) . . ?
N19 C120 H120 126.5 . . ?
C119 C120 H120 126.5 . . ?
N16 C121 H121 124.3 . . ?
N16 C121 C122 111.4(2) . . ?
C122 C121 H121 124.3 . . ?
C121 C122 H122 127.1 . . ?
C123 C122 C121 105.7(2) . . ?
C123 C122 H122 127.1 . . ?
N20 C123 C122 106.9(2) . . ?
N20 C123 H123 126.5 . . ?
C122 C123 H123 126.5 . . ?
C126 C129 H129 119.0 . . ?
C130 C129 C126 122.0(2) . . ?
C130 C129 H129 119.0 . . ?
C129 C130 H130 115.6 . . ?
C129 C130 C131 128.7(2) . . ?
C131 C130 H130 115.6 . . ?
C132 C131 C130 117.6(2) . . ?
C132 C131 C136 117.7(2) . . ?
C136 C131 C130 124.6(2) . . ?
C131 C132 H132 119.3 . . ?
C133 C132 C131 121.5(2) . . ?
C133 C132 H132 119.3 . . ?
C132 C133 H133 119.7 . . ?
C134 C133 C132 120.7(3) . . ?
C134 C133 H133 119.7 . . ?
C133 C134 C135 118.5(2) . . ?
C133 C134 C137 119.4(2) . . ?
C135 C134 C137 122.1(2) . . ?
C134 C135 H135 119.6 . . ?
C136 C135 C134 120.7(2) . . ?
C136 C135 H135 119.6 . . ?
C131 C136 H136 119.7 . . ?
C135 C136 C131 120.7(2) . . ?
C135 C136 H136 119.7 . . ?
C134 C137 C138 115.8(2) . . ?
C144 C137 C134 121.5(2) . . ?
C144 C137 C138 122.5(2) . . ?
C139 C138 C137 121.4(2) . . ?
C139 C138 C143 118.2(2) . . ?
C143 C138 C137 120.3(2) . . ?
C138 C139 H139 119.8 . . ?
C140 C139 C138 120.4(3) . . ?
C140 C139 H139 119.8 . . ?
C139 C140 H140 119.7 . . ?
C141 C140 C139 120.7(3) . . ?
C141 C140 H140 119.7 . . ?
C140 C141 H141 120.2 . . ?
C142 C141 C140 119.5(3) . . ?
C142 C141 H141 120.2 . . ?
C141 C142 H142 120.0 . . ?
C141 C142 C143 120.1(3) . . ?
C143 C142 H142 120.0 . . ?
C138 C143 H143 119.5 . . ?
C142 C143 C138 121.0(3) . . ?
C142 C143 H143 119.5 . . ?
C137 C144 C145 124.4(2) . . ?
C137 C144 C151 121.1(2) . . ?
C145 C144 C151 114.5(2) . . ?
C150 C145 C144 121.9(2) . . ?
C146 C145 C144 120.0(2) . . ?
C146 C145 C150 118.1(2) . . ?
C145 C150 H150 119.7 . . ?
C149 C150 C145 120.6(3) . . ?
C149 C150 H150 119.7 . . ?
C150 C149 H149 119.7 . . ?
C148 C149 C150 120.7(3) . . ?
C148 C149 H149 119.7 . . ?
C149 C148 H148 120.3 . . ?
C149 C148 C147 119.5(3) . . ?
C147 C148 H148 120.3 . . ?
C148 C147 H147 120.0 . . ?
C148 C147 C146 120.0(3) . . ?
C146 C147 H147 120.0 . . ?
C145 C146 C147 121.2(3) . . ?
C145 C146 H146 119.4 . . ?
C147 C146 H146 119.4 . . ?
C156 C151 C144 120.4(2) . . ?
C152 C151 C144 120.5(2) . . ?
C152 C151 C156 119.1(2) . . ?
C151 C156 H156 120.0 . . ?
C155 C156 C151 120.1(3) . . ?
C155 C156 H156 120.0 . . ?
C156 C155 H155 120.0 . . ?
C156 C155 C154 119.9(3) . . ?
C154 C155 H155 120.0 . . ?
C155 C154 H154 119.9 . . ?
C153 C154 C155 120.3(3) . . ?
C153 C154 H154 119.9 . . ?
C154 C153 H153 120.1 . . ?
C154 C153 C152 119.9(3) . . ?
C152 C153 H153 120.1 . . ?
C151 C152 H152 119.7 . . ?
C153 C152 C151 120.6(3) . . ?
C153 C152 H152 119.7 . . ?
C95 C98 C99 112.8(2) . . ?
C105 C98 C95 124.4(2) . . ?
C105 C98 C99 122.8(2) . . ?
Cl7 C158 H15B 109.5 . . ?
Cl7 C158 H15C 109.5 . . ?
Cl8 C158 Cl7 110.8(7) . . ?
Cl8 C158 H15B 109.5 . . ?
Cl8 C158 H15C 109.5 . . ?
H15B C158 H15C 108.1 . . ?
O2 Cl1 O1 109.18(14) . . ?
O3 Cl1 O1 108.17(17) . . ?
O3 Cl1 O2 110.40(14) . . ?
O4 Cl1 O1 109.55(14) . . ?
O4 Cl1 O2 109.70(13) . . ?
O4 Cl1 O3 109.82(15) . . ?
Cl11 C160 Cl12 101.9(7) . . ?
Cl11 C160 H16B 111.4 . . ?
Cl11 C160 H16C 111.4 . . ?
Cl14 C160 H16D 111.8 . . ?
Cl14 C160 H16E 111.8 . . ?
Cl12 C160 H16B 111.4 . . ?
Cl12 C160 H16C 111.4 . . ?
Cl13 C160 Cl14 99.7(5) . . ?
Cl13 C160 H16D 111.8 . . ?
Cl13 C160 H16E 111.8 . . ?
H16B C160 H16C 109.3 . . ?
H16D C160 H16E 109.6 . . ?
Cl23 C164 Cl24 117.7(9) . . ?
Cl23 C164 H16L 107.9 . . ?
Cl23 C164 H16M 107.9 . . ?
Cl24 C164 H16L 107.9 . . ?
Cl24 C164 H16M 107.9 . . ?
H16L C164 H16M 107.2 . . ?
Cl26 C165 Cl25 105.4(8) . . ?
Cl26 C165 H16J 110.7 . . ?
Cl26 C165 H16K 110.7 . . ?
Cl25 C165 H16J 110.7 . . ?
Cl25 C165 H16K 110.7 . . ?
H16J C165 H16K 108.8 . . ?
O5 Cl2 O6 109.34(14) . . ?
O77 Cl2 O5 109.53(17) . . ?
O77 Cl2 O6 110.36(14) . . ?
O8 Cl2 O5 109.82(18) . . ?
O8 Cl2 O6 107.96(16) . . ?
O8 Cl2 O77 109.82(16) . . ?
Cl18 C161 Cl17 109.0(2) . . ?
Cl18 C161 H16F 109.9 . . ?
Cl18 C161 H16G 109.9 . . ?
Cl16 C161 H16H 107.1 . . ?
Cl16 C161 H16I 107.1 . . ?
Cl17 C161 H16F 109.9 . . ?
Cl17 C161 H16G 109.9 . . ?
Cl15 C161 Cl16 120.7(6) . . ?
Cl15 C161 H16H 107.1 . . ?
Cl15 C161 H16I 107.1 . . ?
H16F C161 H16G 108.3 . . ?
H16H C161 H16I 106.8 . . ?
O9 Cl3 O10 109.52(13) . . ?
O9 Cl3 O12 108.52(13) . . ?
O11 Cl3 O9 110.36(15) . . ?
O11 Cl3 O10 108.71(12) . . ?
O11 Cl3 O12 109.78(14) . . ?
O12 Cl3 O10 109.95(12) . . ?
Cl10 C159 Cl9 111.3(2) . . ?
Cl10 C159 H15D 109.4 . . ?
Cl10 C159 H15E 109.4 . . ?
Cl9 C159 H15D 109.4 . . ?
Cl9 C159 H15E 109.4 . . ?
H15D C159 H15E 108.0 . . ?
O13 Cl4 O18 108.99(12) . . ?
O14 Cl4 O13 109.68(14) . . ?
O14 Cl4 O18 109.41(14) . . ?
O15 Cl4 O13 109.27(16) . . ?
O15 Cl4 O14 110.65(17) . . ?
O15 Cl4 O18 108.81(14) . . ?
Cl21 C163 H16N 108.1 . . ?
Cl21 C163 H16O 108.1 . . ?
Cl22 C163 Cl21 117.0(15) . . ?
Cl22 C163 H16N 108.1 . . ?
Cl22 C163 H16O 108.1 . . ?
H16N C163 H16O 107.3 . . ?
Cl19 C162 Cl20 122.6(7) . . ?
Cl19 C162 H16P 106.7 . . ?
Cl19 C162 H16Q 106.7 . . ?
Cl20 C162 H16P 106.7 . . ?
Cl20 C162 H16Q 106.7 . . ?
H16P C162 H16Q 106.6 . . ?
Cl6 C157 Cl5 111.3(4) . . ?
Cl6 C157 H15F 109.4 . . ?
Cl6 C157 H15G 109.4 . . ?
Cl5 C157 H15F 109.4 . . ?
Cl5 C157 H15G 109.4 . . ?
H15F C157 H15G 108.0 . . ?

loop_
_geom_bond_atom_site_label_1
_geom_bond_atom_site_label_2
_geom_bond_distance
_geom_bond_site_symmetry_2
_geom_bond_publ_flag
Fe1 N1 1.8960(18) . ?
Fe1 N2 1.984(2) . ?
Fe1 N3 1.9757(19) . ?
Fe1 N4 1.8964(18) . ?
Fe1 N6 1.9774(19) . ?
Fe1 N5 1.9641(19) . ?
N1 C7 1.339(3) . ?
N1 C11 1.341(3) . ?
N2 N7 1.381(3) . ?
N2 C1 1.330(3) . ?
N3 N8 1.385(2) . ?
N3 C4 1.330(3) . ?
N4 C50 1.346(3) . ?
N4 C46 1.342(3) . ?
N6 N10 1.383(2) . ?
N6 C43 1.326(3) . ?
N5 N9 1.381(2) . ?
N5 C40 1.328(3) . ?
N7 C7 1.408(3) . ?
N7 C3 1.363(3) . ?
N8 C11 1.404(3) . ?
N8 C6 1.360(3) . ?
N10 C50 1.405(3) . ?
N10 C45 1.368(3) . ?
N9 C46 1.410(3) . ?
N9 C42 1.361(3) . ?
C16 H16 0.9500 . ?
C16 C17 1.389(10) . ?
C16 C15 1.390(10) . ?
C17 C18 1.398(10) . ?
C17 C20 1.505(8) . ?
C18 H18 0.9500 . ?
C18 C19 1.397(10) . ?
C20 C21 1.488(11) . ?
C20 C27 1.323(11) . ?
C21 C22 1.384(13) . ?
C21 C26 1.418(12) . ?
C27 C28 1.526(12) . ?
C27 C34 1.514(17) . ?
C29 H29 0.9500 . ?
C29 C28 1.381(12) . ?
C29 C30 1.368(14) . ?
C28 C33 1.40(2) . ?
C19 H19 0.9500 . ?
C19 C14 1.318(10) . ?
C22 H22 0.9500 . ?
C22 C23 1.377(12) . ?
C24 H24 0.9500 . ?
C24 C25 1.397(12) . ?
C24 C23 1.377(12) . ?
C25 H25 0.9500 . ?
C25 C26 1.363(13) . ?
C23 H23 0.9500 . ?
C26 H26 0.9500 . ?
C34 C35 1.380(15) . ?
C34 C39 1.424(15) . ?
C35 H35 0.9500 . ?
C35 C36 1.412(10) . ?
C36 H36 0.9500 . ?
C36 C37 1.400(16) . ?
C37 H37 0.9500 . ?
C37 C38 1.379(18) . ?
C38 H38 0.9500 . ?
C38 C39 1.396(13) . ?
C39 H39 0.9500 . ?
C33 H33 0.9500 . ?
C33 C32 1.36(3) . ?
C31 H31 0.9500 . ?
C31 C30 1.359(18) . ?
C31 C32 1.332(18) . ?
C30 H30 0.9500 . ?
C32 H32 0.9500 . ?
C15 H15 0.9500 . ?
C15 C14 1.531(10) . ?
C50 C49 1.376(3) . ?
C49 H49 0.9500 . ?
C49 C48 1.406(3) . ?
C48 C47 1.415(3) . ?
C48 C51 1.465(3) . ?
C47 H47 0.9500 . ?
C47 C46 1.376(3) . ?
C43 H43 0.9500 . ?
C43 C44 1.413(3) . ?
C44 H44 0.9500 . ?
C44 C45 1.365(3) . ?
C45 H45 0.9500 . ?
C40 H40 0.9500 . ?
C40 C41 1.402(3) . ?
C41 H41 0.9500 . ?
C41 C42 1.372(3) . ?
C42 H42 0.9500 . ?
C51 H51 0.9500 . ?
C51 C52 1.336(3) . ?
C52 H52 0.9500 . ?
C52 C53 1.464(3) . ?
C53 C54 1.405(3) . ?
C53 C58 1.399(3) . ?
C54 H54 0.9500 . ?
C54 C55 1.389(3) . ?
C55 H55 0.9500 . ?
C55 C56 1.399(3) . ?
C56 C57 1.394(3) . ?
C56 C59 1.494(3) . ?
C57 H57 0.9500 . ?
C57 C58 1.390(3) . ?
C58 H58 0.9500 . ?
C59 C60 1.492(3) . ?
C59 C66 1.351(3) . ?
C60 C65 1.399(4) . ?
C60 C61 1.395(4) . ?
C65 H65 0.9500 . ?
C65 C64 1.385(4) . ?
C64 H64 0.9500 . ?
C64 C63 1.379(5) . ?
C63 H63 0.9500 . ?
C63 C62 1.385(5) . ?
C62 H62 0.9500 . ?
C62 C61 1.393(4) . ?
C61 H61 0.9500 . ?
C66 C67 1.497(3) . ?
C66 C73 1.499(3) . ?
C67 C68 1.394(4) . ?
C67 C72 1.388(4) . ?
C68 H68 0.9500 . ?
C68 C69 1.386(4) . ?
C69 H69 0.9500 . ?
C69 C70 1.370(5) . ?
C70 H70 0.9500 . ?
C70 C71 1.379(5) . ?
C71 H71 0.9500 . ?
C71 C72 1.395(4) . ?
C72 H72 0.9500 . ?
C73 C74 1.394(4) . ?
C73 C78 1.380(4) . ?
C74 H74 0.9500 . ?
C74 C75 1.389(4) . ?
C75 H75 0.9500 . ?
C75 C76 1.381(5) . ?
C76 H76 0.9500 . ?
C76 C77 1.378(4) . ?
C77 H77 0.9500 . ?
C77 C78 1.394(4) . ?
C78 H78 0.9500 . ?
C7 C8 1.377(3) . ?
C8 H8 0.9500 . ?
C8 C9 1.406(3) . ?
C9 C10 1.409(3) . ?
C9 C12 1.465(3) . ?
C10 H10 0.9500 . ?
C10 C11 1.374(3) . ?
C1 H1 0.9500 . ?
C1 C2 1.406(4) . ?
C2 H2 0.9500 . ?
C2 C3 1.373(4) . ?
C3 H3 0.9500 . ?
C4 H4 0.9500 . ?
C4 C5 1.412(3) . ?
C5 H5 0.9500 . ?
C5 C6 1.369(3) . ?
C6 H6 0.9500 . ?
C12 H12 0.9500 . ?
C12 C13 1.342(4) . ?
C13 H13 0.9500 . ?
C13 C14 1.463(3) . ?
C14 C15A 1.466(7) . ?
C14 C19A 1.353(6) . ?
C15A H15A 0.9500 . ?
C15A C16A 1.391(7) . ?
C16A H16A 0.9500 . ?
C16A C17A 1.408(6) . ?
C17A C18A 1.383(6) . ?
C17A C20A 1.498(5) . ?
C18A H18A 0.9500 . ?
C18A C19A 1.381(7) . ?
C20A C21A 1.500(7) . ?
C20A C27A 1.357(7) . ?
C21A C26A 1.384(14) . ?
C21A C22A 1.395(9) . ?
C26A H26A 0.9500 . ?
C26A C25A 1.418(16) . ?
C25A H25A 0.9500 . ?
C25A C24A 1.367(10) . ?
C24A H24A 0.9500 . ?
C24A C23A 1.384(11) . ?
C23A H23A 0.9500 . ?
C23A C22A 1.387(10) . ?
C22A H22A 0.9500 . ?
C27A C28A 1.495(9) . ?
C27A C34A 1.503(10) . ?
C28A C33A 1.377(9) . ?
C28A C29A 1.392(8) . ?
C33A H33A 0.9500 . ?
C33A C32A 1.394(8) . ?
C32A H32A 0.9500 . ?
C32A C31A 1.366(9) . ?
C31A H31A 0.9500 . ?
C31A C30A 1.396(12) . ?
C30A H30A 0.9500 . ?
C30A C29A 1.395(11) . ?
C29A H29A 0.9500 . ?
C34A C35A 1.431(9) . ?
C34A C39A 1.417(9) . ?
C35A H35A 0.9500 . ?
C35A C36A 1.390(9) . ?
C36A H36A 0.9500 . ?
C36A C37A 1.365(12) . ?
C37A H37A 0.9500 . ?
C37A C38A 1.391(10) . ?
C38A H38A 0.9500 . ?
C38A C39A 1.410(8) . ?
C39A H39A 0.9500 . ?
C19A H19A 0.9500 . ?
Fe2 N11 1.8955(19) . ?
Fe2 N13 1.976(2) . ?
Fe2 N12 1.976(2) . ?
Fe2 N14 1.8967(19) . ?
Fe2 N15 1.976(2) . ?
Fe2 N16 1.983(2) . ?
N11 C89 1.339(3) . ?
N11 C85 1.345(3) . ?
N13 N18 1.378(3) . ?
N13 C82 1.329(3) . ?
N12 N17 1.378(3) . ?
N12 C79 1.326(3) . ?
N14 C124 1.343(3) . ?
N14 C128 1.337(3) . ?
N15 N19 1.384(3) . ?
N15 C118 1.326(3) . ?
N16 N20 1.385(3) . ?
N16 C121 1.328(3) . ?
N18 C89 1.412(3) . ?
N18 C84 1.364(3) . ?
N17 C85 1.406(3) . ?
N17 C81 1.361(3) . ?
N19 C124 1.405(3) . ?
N19 C120 1.358(3) . ?
N20 C128 1.406(3) . ?
N20 C123 1.361(3) . ?
C89 C88 1.375(3) . ?
C88 H88 0.9500 . ?
C88 C87 1.414(3) . ?
C87 C86 1.406(3) . ?
C87 C90 1.459(3) . ?
C86 H86 0.9500 . ?
C86 C85 1.373(3) . ?
C82 H82 0.9500 . ?
C82 C83 1.405(3) . ?
C83 H83 0.9500 . ?
C83 C84 1.374(3) . ?
C84 H84 0.9500 . ?
C79 H79 0.9500 . ?
C79 C80 1.411(4) . ?
C80 H80 0.9500 . ?
C80 C81 1.365(4) . ?
C81 H81 0.9500 . ?
C90 H90 0.9500 . ?
C90 C91 1.333(4) . ?
C91 H91 0.9500 . ?
C91 C92 1.468(3) . ?
C92 C93 1.401(4) . ?
C92 C97 1.404(4) . ?
C93 H93 0.9500 . ?
C93 C94 1.386(3) . ?
C94 H94 0.9500 . ?
C94 C95 1.400(4) . ?
C95 C96 1.392(4) . ?
C95 C98 1.491(3) . ?
C96 H96 0.9500 . ?
C96 C97 1.384(3) . ?
C97 H97 0.9500 . ?
C99 C104 1.399(4) . ?
C99 C100 1.396(4) . ?
C99 C98 1.493(4) . ?
C104 H104 0.9500 . ?
C104 C103 1.394(4) . ?
C103 H103 0.9500 . ?
C103 C102 1.385(4) . ?
C102 H102 0.9500 . ?
C102 C101 1.393(4) . ?
C101 H101 0.9500 . ?
C101 C100 1.386(4) . ?
C100 H100 0.9500 . ?
C105 C106 1.491(4) . ?
C105 C112 1.499(3) . ?
C105 C98 1.357(4) . ?
C106 C107 1.388(5) . ?
C106 C111 1.390(4) . ?
C107 H107 0.9500 . ?
C107 C108 1.384(5) . ?
C108 H108 0.9500 . ?
C108 C109 1.382(6) . ?
C109 H109 0.9500 . ?
C109 C110 1.357(6) . ?
C110 H110 0.9500 . ?
C110 C111 1.397(4) . ?
C111 H111 0.9500 . ?
C112 C113 1.395(4) . ?
C112 C117 1.384(4) . ?
C113 H113 0.9500 . ?
C113 C114 1.389(5) . ?
C114 H114 0.9500 . ?
C114 C115 1.361(6) . ?
C115 H115 0.9500 . ?
C115 C116 1.378(5) . ?
C116 H116 0.9500 . ?
C116 C117 1.392(4) . ?
C117 H117 0.9500 . ?
C124 C125 1.372(3) . ?
C125 H125 0.9500 . ?
C125 C126 1.409(3) . ?
C126 C127 1.411(3) . ?
C126 C129 1.471(3) . ?
C127 H127 0.9500 . ?
C127 C128 1.380(3) . ?
C118 H118 0.9500 . ?
C118 C119 1.406(4) . ?
C119 H119 0.9500 . ?
C119 C120 1.366(4) . ?
C120 H120 0.9500 . ?
C121 H121 0.9500 . ?
C121 C122 1.403(4) . ?
C122 H122 0.9500 . ?
C122 C123 1.374(4) . ?
C123 H123 0.9500 . ?
C129 H129 0.9500 . ?
C129 C130 1.341(4) . ?
C130 H130 0.9500 . ?
C130 C131 1.465(3) . ?
C131 C132 1.393(4) . ?
C131 C136 1.400(4) . ?
C132 H132 0.9500 . ?
C132 C133 1.387(4) . ?
C133 H133 0.9500 . ?
C133 C134 1.384(4) . ?
C134 C135 1.397(4) . ?
C134 C137 1.495(3) . ?
C135 H135 0.9500 . ?
C135 C136 1.393(3) . ?
C136 H136 0.9500 . ?
C137 C138 1.499(3) . ?
C137 C144 1.357(4) . ?
C138 C139 1.396(4) . ?
C138 C143 1.396(4) . ?
C139 H139 0.9500 . ?
C139 C140 1.389(4) . ?
C140 H140 0.9500 . ?
C140 C141 1.384(4) . ?
C141 H141 0.9500 . ?
C141 C142 1.382(4) . ?
C142 H142 0.9500 . ?
C142 C143 1.391(4) . ?
C143 H143 0.9500 . ?
C144 C145 1.495(3) . ?
C144 C151 1.503(3) . ?
C145 C150 1.406(4) . ?
C145 C146 1.391(4) . ?
C150 H150 0.9500 . ?
C150 C149 1.386(4) . ?
C149 H149 0.9500 . ?
C149 C148 1.382(4) . ?
C148 H148 0.9500 . ?
C148 C147 1.390(4) . ?
C147 H147 0.9500 . ?
C147 C146 1.392(4) . ?
C146 H146 0.9500 . ?
C151 C156 1.395(4) . ?
C151 C152 1.395(4) . ?
C156 H156 0.9500 . ?
C156 C155 1.394(4) . ?
C155 H155 0.9500 . ?
C155 C154 1.394(5) . ?
C154 H154 0.9500 . ?
C154 C153 1.377(5) . ?
C153 H153 0.9500 . ?
C153 C152 1.393(4) . ?
C152 H152 0.9500 . ?
Cl7 C158 1.808(13) . ?
Cl8 C158 1.659(13) . ?
C158 H15B 0.9900 . ?
C158 H15C 0.9900 . ?
Cl1 O1 1.445(2) . ?
Cl1 O2 1.439(2) . ?
Cl1 O3 1.439(2) . ?
Cl1 O4 1.437(2) . ?
Cl11 C160 1.721(7) . ?
Cl14 C160 1.932(9) . ?
Cl12 C160 1.727(9) . ?
Cl13 C160 1.776(6) . ?
C160 H16B 0.9900 . ?
C160 H16C 0.9900 . ?
C160 H16D 0.9900 . ?
C160 H16E 0.9900 . ?
Cl26 C165 1.770(15) . ?
Cl23 C164 1.631(12) . ?
Cl25 C165 1.841(17) . ?
Cl24 C164 1.739(14) . ?
C164 H16L 0.9900 . ?
C164 H16M 0.9900 . ?
C165 H16J 0.9900 . ?
C165 H16K 0.9900 . ?
Cl2 O5 1.437(2) . ?
Cl2 O6 1.446(2) . ?
Cl2 O77 1.430(2) . ?
Cl2 O8 1.423(2) . ?
Cl18 C161 1.732(5) . ?
Cl16 C161 1.687(11) . ?
Cl17 C161 1.788(4) . ?
Cl15 C161 1.579(7) . ?
C161 H16F 0.9900 . ?
C161 H16G 0.9900 . ?
C161 H16H 0.9900 . ?
C161 H16I 0.9900 . ?
Cl3 O9 1.434(2) . ?
Cl3 O10 1.4419(18) . ?
Cl3 O11 1.4324(19) . ?
Cl3 O12 1.4401(19) . ?
Cl10 C159 1.748(4) . ?
Cl9 C159 1.750(5) . ?
C159 H15D 0.9900 . ?
C159 H15E 0.9900 . ?
Cl4 O13 1.438(2) . ?
Cl4 O14 1.428(2) . ?
Cl4 O15 1.426(2) . ?
Cl4 O18 1.449(2) . ?
Cl21 C163 1.820(18) . ?
Cl22 C163 1.619(18) . ?
Cl19 C162 1.347(11) . ?
Cl20 C162 1.870(12) . ?
C163 H16N 0.9900 . ?
C163 H16O 0.9900 . ?
C162 H16P 0.9900 . ?
C162 H16Q 0.9900 . ?
Cl6 C157 1.745(8) . ?
Cl5 C157 1.766(7) . ?
C157 H15F 0.9900 . ?
C157 H15G 0.9900 . ?

loop_
_geom_torsion_atom_site_label_1
_geom_torsion_atom_site_label_2
_geom_torsion_atom_site_label_3
_geom_torsion_atom_site_label_4
_geom_torsion
_geom_torsion_site_symmetry_1
_geom_torsion_site_symmetry_2
_geom_torsion_site_symmetry_3
_geom_torsion_site_symmetry_4
_geom_torsion_publ_flag
Fe1 N1 C7 N7 2.8(3) . . . . ?
Fe1 N1 C7 C8 -177.01(18) . . . . ?
Fe1 N1 C11 N8 -0.6(3) . . . . ?
Fe1 N1 C11 C10 178.17(18) . . . . ?
Fe1 N2 N7 C7 -7.6(2) . . . . ?
Fe1 N2 N7 C3 178.81(16) . . . . ?
Fe1 N2 C1 C2 -178.1(2) . . . . ?
Fe1 N3 N8 C11 -2.6(2) . . . . ?
Fe1 N3 N8 C6 175.62(15) . . . . ?
Fe1 N3 C4 C5 -173.53(19) . . . . ?
Fe1 N4 C50 N10 -1.1(3) . . . . ?
Fe1 N4 C50 C49 179.37(17) . . . . ?
Fe1 N4 C46 N9 -2.6(2) . . . . ?
Fe1 N4 C46 C47 177.80(17) . . . . ?
Fe1 N6 N10 C50 0.1(2) . . . . ?
Fe1 N6 N10 C45 -179.99(15) . . . . ?
Fe1 N6 C43 C44 179.9(2) . . . . ?
Fe1 N5 N9 C46 1.9(2) . . . . ?
Fe1 N5 N9 C42 175.29(15) . . . . ?
Fe1 N5 C40 C41 -173.46(19) . . . . ?
N1 C7 C8 C9 -1.3(4) . . . . ?
N2 Fe1 N1 C7 -5.55(17) . . . . ?
N2 Fe1 N1 C11 177.00(18) . . . . ?
N2 Fe1 N4 C50 91.83(18) . . . . ?
N2 Fe1 N4 C46 -87.69(18) . . . . ?
N2 N7 C7 N1 3.4(3) . . . . ?
N2 N7 C7 C8 -176.7(2) . . . . ?
N2 N7 C3 C2 0.0(3) . . . . ?
N2 C1 C2 C3 -1.1(3) . . . . ?
N3 Fe1 N1 C7 176.84(19) . . . . ?
N3 Fe1 N1 C11 -0.61(17) . . . . ?
N3 Fe1 N4 C50 -89.99(18) . . . . ?
N3 Fe1 N4 C46 90.49(17) . . . . ?
N3 N8 C11 N1 2.1(3) . . . . ?
N3 N8 C11 C10 -176.6(2) . . . . ?
N3 N8 C6 C5 0.1(3) . . . . ?
N3 C4 C5 C6 0.4(3) . . . . ?
N4 C50 C49 C48 2.2(3) . . . . ?
N6 Fe1 N1 C7 85.48(18) . . . . ?
N6 Fe1 N1 C11 -91.96(18) . . . . ?
N6 Fe1 N4 C50 0.98(17) . . . . ?
N6 Fe1 N4 C46 -178.54(18) . . . . ?
N6 N10 C50 N4 0.6(3) . . . . ?
N6 N10 C50 C49 -179.9(2) . . . . ?
N6 N10 C45 C44 0.2(3) . . . . ?
N6 C43 C44 C45 -0.2(3) . . . . ?
N5 Fe1 N1 C7 -95.78(18) . . . . ?
N5 Fe1 N1 C11 86.77(18) . . . . ?
N5 Fe1 N4 C50 -177.56(18) . . . . ?
N5 Fe1 N4 C46 2.92(17) . . . . ?
N5 N9 C46 N4 0.3(3) . . . . ?
N5 N9 C46 C47 179.9(2) . . . . ?
N5 N9 C42 C41 0.5(3) . . . . ?
N5 C40 C41 C42 0.6(3) . . . . ?
N7 N2 C1 C2 1.0(3) . . . . ?
N7 C7 C8 C9 178.9(2) . . . . ?
N8 N3 C4 C5 -0.3(2) . . . . ?
N10 N6 C43 C44 0.2(3) . . . . ?
N10 C50 C49 C48 -177.2(2) . . . . ?
N9 N5 C40 C41 -0.3(3) . . . . ?
C16 C17 C18 C19 1.6(13) . . . . ?
C16 C17 C20 C21 -45.3(9) . . . . ?
C16 C17 C20 C27 131.2(8) . . . . ?
C16 C15 C14 C19 -13.1(10) . . . . ?
C16 C15 C14 C13 -172.1(6) . . . . ?
C17 C16 C15 C14 5.6(11) . . . . ?
C17 C18 C19 C14 -10.2(16) . . . . ?
C17 C20 C21 C22 116.3(9) . . . . ?
C17 C20 C21 C26 -60.7(11) . . . . ?
C17 C20 C27 C28 -3.4(12) . . . . ?
C17 C20 C27 C34 -171.3(12) . . . . ?
C18 C17 C20 C21 133.2(8) . . . . ?
C18 C17 C20 C27 -50.4(11) . . . . ?
C18 C19 C14 C15 15.3(13) . . . . ?
C18 C19 C14 C13 169.6(7) . . . . ?
C20 C17 C18 C19 -176.8(8) . . . . ?
C20 C21 C22 C23 -177.9(8) . . . . ?
C20 C21 C26 C25 179.3(9) . . . . ?
C20 C27 C28 C29 -61.5(14) . . . . ?
C20 C27 C28 C33 127.2(19) . . . . ?
C20 C27 C34 C35 124.0(18) . . . . ?
C20 C27 C34 C39 -40(3) . . . . ?
C21 C20 C27 C28 172.7(8) . . . . ?
C21 C20 C27 C34 4.9(15) . . . . ?
C21 C22 C23 C24 -1.3(13) . . . . ?
C27 C20 C21 C22 -60.2(12) . . . . ?
C27 C20 C21 C26 122.8(9) . . . . ?
C27 C28 C33 C32 178.7(19) . . . . ?
C27 C34 C35 C36 174(2) . . . . ?
C27 C34 C39 C38 -172.0(17) . . . . ?
C29 C28 C33 C32 7(3) . . . . ?
C28 C27 C34 C35 -45(2) . . . . ?
C28 C27 C34 C39 151.3(19) . . . . ?
C28 C29 C30 C31 5(2) . . . . ?
C28 C33 C32 C31 -8(4) . . . . ?
C22 C21 C26 C25 2.2(14) . . . . ?
C24 C25 C26 C21 -1.5(14) . . . . ?
C25 C24 C23 C22 2.1(13) . . . . ?
C23 C24 C25 C26 -0.7(14) . . . . ?
C26 C21 C22 C23 -0.8(14) . . . . ?
C34 C27 C28 C29 107.2(15) . . . . ?
C34 C27 C28 C33 -64(2) . . . . ?
C34 C35 C36 C37 3(4) . . . . ?
C35 C34 C39 C38 26(3) . . . . ?
C35 C36 C37 C38 9(3) . . . . ?
C36 C37 C38 C39 -4(2) . . . . ?
C37 C38 C39 C34 -13(2) . . . . ?
C39 C34 C35 C36 -20(4) . . . . ?
C30 C29 C28 C27 -177.0(12) . . . . ?
C30 C29 C28 C33 -5(2) . . . . ?
C30 C31 C32 C33 7(3) . . . . ?
C32 C31 C30 C29 -6(2) . . . . ?
C15 C16 C17 C18 0.0(12) . . . . ?
C15 C16 C17 C20 178.5(7) . . . . ?
C50 N4 C46 N9 177.89(19) . . . . ?
C50 N4 C46 C47 -1.7(3) . . . . ?
C50 N10 C45 C44 -180.0(2) . . . . ?
C50 C49 C48 C47 -0.6(3) . . . . ?
C50 C49 C48 C51 178.3(2) . . . . ?
C49 C48 C47 C46 -1.9(3) . . . . ?
C49 C48 C51 C52 179.7(2) . . . . ?
C48 C47 C46 N4 3.2(3) . . . . ?
C48 C47 C46 N9 -176.4(2) . . . . ?
C48 C51 C52 C53 174.4(2) . . . . ?
C47 C48 C51 C52 -1.4(4) . . . . ?
C46 N4 C50 N10 178.38(19) . . . . ?
C46 N4 C50 C49 -1.1(3) . . . . ?
C46 N9 C42 C41 172.5(2) . . . . ?
C43 N6 N10 C50 179.9(2) . . . . ?
C43 N6 N10 C45 -0.2(3) . . . . ?
C43 C44 C45 N10 0.0(3) . . . . ?
C45 N10 C50 N4 -179.3(2) . . . . ?
C45 N10 C50 C49 0.2(4) . . . . ?
C40 N5 N9 C46 -173.48(19) . . . . ?
C40 N5 N9 C42 -0.1(2) . . . . ?
C40 C41 C42 N9 -0.6(3) . . . . ?
C42 N9 C46 N4 -171.3(2) . . . . ?
C42 N9 C46 C47 8.2(4) . . . . ?
C51 C48 C47 C46 179.2(2) . . . . ?
C51 C52 C53 C54 11.5(4) . . . . ?
C51 C52 C53 C58 -165.9(2) . . . . ?
C52 C53 C54 C55 -175.9(2) . . . . ?
C52 C53 C58 C57 173.8(2) . . . . ?
C53 C54 C55 C56 2.3(4) . . . . ?
C54 C53 C58 C57 -3.6(4) . . . . ?
C54 C55 C56 C57 -3.7(4) . . . . ?
C54 C55 C56 C59 177.1(2) . . . . ?
C55 C56 C57 C58 1.5(4) . . . . ?
C55 C56 C59 C60 62.5(3) . . . . ?
C55 C56 C59 C66 -119.7(3) . . . . ?
C56 C57 C58 C53 2.2(4) . . . . ?
C56 C59 C60 C65 -142.4(2) . . . . ?
C56 C59 C60 C61 35.4(3) . . . . ?
C56 C59 C66 C67 10.9(4) . . . . ?
C56 C59 C66 C73 -166.1(2) . . . . ?
C57 C56 C59 C60 -116.8(3) . . . . ?
C57 C56 C59 C66 61.1(3) . . . . ?
C58 C53 C54 C55 1.4(4) . . . . ?
C59 C56 C57 C58 -179.3(2) . . . . ?
C59 C60 C65 C64 179.8(3) . . . . ?
C59 C60 C61 C62 -179.8(2) . . . . ?
C59 C66 C67 C68 54.6(4) . . . . ?
C59 C66 C67 C72 -126.5(3) . . . . ?
C59 C66 C73 C74 -122.4(3) . . . . ?
C59 C66 C73 C78 61.0(4) . . . . ?
C60 C59 C66 C67 -171.5(2) . . . . ?
C60 C59 C66 C73 11.6(4) . . . . ?
C60 C65 C64 C63 -0.5(5) . . . . ?
C65 C60 C61 C62 -1.9(4) . . . . ?
C65 C64 C63 C62 -1.0(5) . . . . ?
C64 C63 C62 C61 1.0(4) . . . . ?
C63 C62 C61 C60 0.5(4) . . . . ?
C61 C60 C65 C64 1.9(4) . . . . ?
C66 C59 C60 C65 39.8(4) . . . . ?
C66 C59 C60 C61 -142.4(3) . . . . ?
C66 C67 C68 C69 179.7(3) . . . . ?
C66 C67 C72 C71 179.1(3) . . . . ?
C66 C73 C74 C75 -177.7(3) . . . . ?
C66 C73 C78 C77 176.8(3) . . . . ?
C67 C66 C73 C74 60.5(3) . . . . ?
C67 C66 C73 C78 -116.1(3) . . . . ?
C67 C68 C69 C70 0.8(5) . . . . ?
C68 C67 C72 C71 -2.0(4) . . . . ?
C68 C69 C70 C71 -1.2(5) . . . . ?
C69 C70 C71 C72 0.0(6) . . . . ?
C70 C71 C72 C67 1.6(5) . . . . ?
C72 C67 C68 C69 0.8(4) . . . . ?
C73 C66 C67 C68 -128.2(3) . . . . ?
C73 C66 C67 C72 50.7(3) . . . . ?
C73 C74 C75 C76 1.4(5) . . . . ?
C74 C73 C78 C77 0.1(4) . . . . ?
C74 C75 C76 C77 -1.0(5) . . . . ?
C75 C76 C77 C78 0.1(5) . . . . ?
C76 C77 C78 C73 0.4(5) . . . . ?
C78 C73 C74 C75 -1.0(5) . . . . ?
C7 N1 C11 N8 -178.09(19) . . . . ?
C7 N1 C11 C10 0.7(3) . . . . ?
C7 N7 C3 C2 -172.3(2) . . . . ?
C7 C8 C9 C10 0.9(3) . . . . ?
C7 C8 C9 C12 176.9(2) . . . . ?
C8 C9 C10 C11 0.1(3) . . . . ?
C8 C9 C12 C13 169.7(2) . . . . ?
C9 C10 C11 N1 -1.0(4) . . . . ?
C9 C10 C11 N8 177.6(2) . . . . ?
C9 C12 C13 C14 172.7(3) . . . . ?
C10 C9 C12 C13 -14.4(4) . . . . ?
C11 N1 C7 N7 -179.68(19) . . . . ?
C11 N1 C7 C8 0.5(3) . . . . ?
C11 N8 C6 C5 177.9(2) . . . . ?
C1 N2 N7 C7 172.98(19) . . . . ?
C1 N2 N7 C3 -0.6(3) . . . . ?
C1 C2 C3 N7 0.6(3) . . . . ?
C3 N7 C7 N1 175.3(2) . . . . ?
C3 N7 C7 C8 -4.8(4) . . . . ?
C4 N3 N8 C11 -178.09(19) . . . . ?
C4 N3 N8 C6 0.1(2) . . . . ?
C4 C5 C6 N8 -0.3(3) . . . . ?
C6 N8 C11 N1 -175.6(2) . . . . ?
C6 N8 C11 C10 5.6(4) . . . . ?
C12 C9 C10 C11 -175.8(2) . . . . ?
C12 C13 C14 C19 1.7(8) . . . . ?
C12 C13 C14 C15 157.1(4) . . . . ?
C12 C13 C14 C15A -19.3(6) . . . . ?
C12 C13 C14 C19A 179.3(4) . . . . ?
C13 C14 C15A C16A -175.4(5) . . . . ?
C13 C14 C19A C18A 174.9(5) . . . . ?
C14 C15A C16A C17A 5.8(9) . . . . ?
C15A C14 C19A C18A 12.8(8) . . . . ?
C15A C16A C17A C18A 2.0(8) . . . . ?
C15A C16A C17A C20A -179.5(5) . . . . ?
C16A C17A C18A C19A -2.6(8) . . . . ?
C16A C17A C20A C21A -49.2(6) . . . . ?
C16A C17A C20A C27A 129.7(5) . . . . ?
C17A C18A C19A C14 -5.4(9) . . . . ?
C17A C20A C21A C26A 111.3(13) . . . . ?
C17A C20A C21A C22A -63.9(8) . . . . ?
C17A C20A C27A C28A -6.3(8) . . . . ?
C17A C20A C27A C34A -178.3(7) . . . . ?
C18A C17A C20A C21A 129.3(6) . . . . ?
C18A C17A C20A C27A -51.8(7) . . . . ?
C20A C17A C18A C19A 178.9(5) . . . . ?
C20A C21A C26A C25A -177.7(12) . . . . ?
C20A C21A C22A C23A 177.4(7) . . . . ?
C20A C27A C28A C33A -62.8(8) . . . . ?
C20A C27A C28A C29A 116.9(7) . . . . ?
C20A C27A C34A C35A 123.3(9) . . . . ?
C20A C27A C34A C39A -53.1(19) . . . . ?
C21A C20A C27A C28A 172.5(6) . . . . ?
C21A C20A C27A C34A 0.5(10) . . . . ?
C21A C26A C25A C24A 1(2) . . . . ?
C26A C21A C22A C23A 2.2(15) . . . . ?
C26A C25A C24A C23A 0.1(15) . . . . ?
C25A C24A C23A C22A -0.3(11) . . . . ?
C24A C23A C22A C21A -0.9(12) . . . . ?
C22A C21A C26A C25A -2(2) . . . . ?
C27A C20A C21A C26A -67.5(13) . . . . ?
C27A C20A C21A C22A 117.3(7) . . . . ?
C27A C28A C33A C32A 177.9(5) . . . . ?
C27A C28A C29A C30A -175.9(7) . . . . ?
C27A C34A C35A C36A 164.8(10) . . . . ?
C27A C34A C39A C38A -169.1(14) . . . . ?
C28A C27A C34A C35A -49.2(13) . . . . ?
C28A C27A C34A C39A 134.4(15) . . . . ?
C28A C33A C32A C31A -1.0(9) . . . . ?
C33A C28A C29A C30A 3.8(11) . . . . ?
C33A C32A C31A C30A 1.6(12) . . . . ?
C32A C31A C30A C29A 0.6(14) . . . . ?
C31A C30A C29A C28A -3.3(14) . . . . ?
C29A C28A C33A C32A -1.7(9) . . . . ?
C34A C27A C28A C33A 110.0(8) . . . . ?
C34A C27A C28A C29A -70.3(9) . . . . ?
C34A C35A C36A C37A 9.8(17) . . . . ?
C35A C34A C39A C38A 14(2) . . . . ?
C35A C36A C37A C38A 4(2) . . . . ?
C36A C37A C38A C39A -8(2) . . . . ?
C37A C38A C39A C34A -2(2) . . . . ?
C39A C34A C35A C36A -18.4(18) . . . . ?
C19A C14 C15A C16A -12.9(9) . . . . ?
Fe2 N11 C89 N18 0.0(3) . . . . ?
Fe2 N11 C89 C88 179.55(19) . . . . ?
Fe2 N11 C85 N17 0.4(3) . . . . ?
Fe2 N11 C85 C86 -179.21(19) . . . . ?
Fe2 N13 N18 C89 -1.7(2) . . . . ?
Fe2 N13 N18 C84 178.91(16) . . . . ?
Fe2 N13 C82 C83 -178.7(2) . . . . ?
Fe2 N12 N17 C85 -0.8(3) . . . . ?
Fe2 N12 N17 C81 177.46(17) . . . . ?
Fe2 N12 C79 C80 -176.1(2) . . . . ?
Fe2 N14 C124 N19 -1.6(3) . . . . ?
Fe2 N14 C124 C125 178.85(18) . . . . ?
Fe2 N14 C128 N20 1.5(3) . . . . ?
Fe2 N14 C128 C127 -178.14(18) . . . . ?
Fe2 N15 N19 C124 0.4(2) . . . . ?
Fe2 N15 N19 C120 -178.27(18) . . . . ?
Fe2 N15 C118 C119 177.9(2) . . . . ?
Fe2 N16 N20 C128 5.5(2) . . . . ?
Fe2 N16 N20 C123 -176.13(16) . . . . ?
Fe2 N16 C121 C122 174.5(2) . . . . ?
N11 C89 C88 C87 -0.4(4) . . . . ?
N13 Fe2 N11 C89 -0.75(18) . . . . ?
N13 Fe2 N11 C85 178.2(2) . . . . ?
N13 Fe2 N14 C124 -88.06(18) . . . . ?
N13 Fe2 N14 C128 91.63(18) . . . . ?
N13 N18 C89 N11 1.1(3) . . . . ?
N13 N18 C89 C88 -178.4(2) . . . . ?
N13 N18 C84 C83 0.3(3) . . . . ?
N13 C82 C83 C84 -0.1(3) . . . . ?
N12 Fe2 N11 C89 -179.6(2) . . . . ?
N12 Fe2 N11 C85 -0.67(18) . . . . ?
N12 Fe2 N14 C124 90.88(18) . . . . ?
N12 Fe2 N14 C128 -89.44(18) . . . . ?
N12 N17 C85 N11 0.3(3) . . . . ?
N12 N17 C85 C86 179.9(2) . . . . ?
N12 N17 C81 C80 -0.2(3) . . . . ?
N12 C79 C80 C81 -0.1(3) . . . . ?
N14 C124 C125 C126 -1.2(4) . . . . ?
N15 Fe2 N11 C89 -90.34(19) . . . . ?
N15 Fe2 N11 C85 88.60(19) . . . . ?
N15 Fe2 N14 C124 1.53(17) . . . . ?
N15 Fe2 N14 C128 -178.79(19) . . . . ?
N15 N19 C124 N14 0.7(3) . . . . ?
N15 N19 C124 C125 -179.8(2) . . . . ?
N15 N19 C120 C119 -0.6(3) . . . . ?
N15 C118 C119 C120 -0.2(3) . . . . ?
N16 Fe2 N11 C89 89.78(19) . . . . ?
N16 Fe2 N11 C85 -91.28(19) . . . . ?
N16 Fe2 N14 C124 -178.50(19) . . . . ?
N16 Fe2 N14 C128 1.18(17) . . . . ?
N16 N20 C128 N14 -4.6(3) . . . . ?
N16 N20 C128 C127 175.0(2) . . . . ?
N16 N20 C123 C122 -0.5(3) . . . . ?
N16 C121 C122 C123 0.7(3) . . . . ?
N18 N13 C82 C83 0.3(3) . . . . ?
N18 C89 C88 C87 179.1(2) . . . . ?
N17 N12 C79 C80 0.0(3) . . . . ?
N19 N15 C118 C119 -0.2(3) . . . . ?
N19 C124 C125 C126 179.3(2) . . . . ?
N20 N16 C121 C122 -1.0(3) . . . . ?
C89 N11 C85 N17 179.3(2) . . . . ?
C89 N11 C85 C86 -0.3(4) . . . . ?
C89 N18 C84 C83 -178.9(2) . . . . ?
C89 C88 C87 C86 -0.2(4) . . . . ?
C89 C88 C87 C90 -179.5(2) . . . . ?
C88 C87 C86 C85 0.5(4) . . . . ?
C88 C87 C90 C91 -16.3(4) . . . . ?
C87 C86 C85 N11 -0.3(4) . . . . ?
C87 C86 C85 N17 -179.8(2) . . . . ?
C87 C90 C91 C92 178.8(2) . . . . ?
C86 C87 C90 C91 164.3(3) . . . . ?
C85 N11 C89 N18 -178.9(2) . . . . ?
C85 N11 C89 C88 0.6(4) . . . . ?
C85 N17 C81 C80 177.8(3) . . . . ?
C82 N13 N18 C89 179.0(2) . . . . ?
C82 N13 N18 C84 -0.4(3) . . . . ?
C82 C83 C84 N18 -0.2(3) . . . . ?
C84 N18 C89 N11 -179.6(2) . . . . ?
C84 N18 C89 C88 0.9(4) . . . . ?
C79 N12 N17 C85 -178.2(2) . . . . ?
C79 N12 N17 C81 0.1(3) . . . . ?
C79 C80 C81 N17 0.2(3) . . . . ?
C81 N17 C85 N11 -177.5(2) . . . . ?
C81 N17 C85 C86 2.0(4) . . . . ?
C90 C87 C86 C85 179.9(2) . . . . ?
C90 C91 C92 C93 171.3(3) . . . . ?
C90 C91 C92 C97 -9.8(4) . . . . ?
C91 C92 C93 C94 179.1(3) . . . . ?
C91 C92 C97 C96 -177.6(3) . . . . ?
C92 C93 C94 C95 -1.1(4) . . . . ?
C93 C92 C97 C96 1.3(4) . . . . ?
C93 C94 C95 C96 0.5(4) . . . . ?
C93 C94 C95 C98 -175.3(2) . . . . ?
C94 C95 C96 C97 1.0(4) . . . . ?
C94 C95 C98 C99 118.9(3) . . . . ?
C94 C95 C98 C105 -60.2(4) . . . . ?
C95 C96 C97 C92 -2.0(4) . . . . ?
C96 C95 C98 C99 -56.9(3) . . . . ?
C96 C95 C98 C105 124.0(3) . . . . ?
C97 C92 C93 C94 0.2(4) . . . . ?
C99 C104 C103 C102 -1.7(4) . . . . ?
C104 C99 C100 C101 3.2(4) . . . . ?
C104 C99 C98 C95 117.8(3) . . . . ?
C104 C99 C98 C105 -63.1(4) . . . . ?
C104 C103 C102 C101 2.2(4) . . . . ?
C103 C102 C101 C100 0.0(4) . . . . ?
C102 C101 C100 C99 -2.7(4) . . . . ?
C100 C99 C104 C103 -1.0(4) . . . . ?
C100 C99 C98 C95 -59.2(3) . . . . ?
C100 C99 C98 C105 119.9(3) . . . . ?
C105 C106 C107 C108 -179.3(4) . . . . ?
C105 C106 C111 C110 179.0(3) . . . . ?
C105 C112 C113 C114 179.6(5) . . . . ?
C105 C112 C117 C116 -178.6(3) . . . . ?
C106 C105 C112 C113 -56.8(5) . . . . ?
C106 C105 C112 C117 121.7(3) . . . . ?
C106 C105 C98 C95 -6.7(4) . . . . ?
C106 C105 C98 C99 174.4(3) . . . . ?
C106 C107 C108 C109 -0.6(7) . . . . ?
C107 C106 C111 C110 -2.1(4) . . . . ?
C107 C108 C109 C110 -0.2(7) . . . . ?
C108 C109 C110 C111 -0.2(6) . . . . ?
C109 C110 C111 C106 1.4(5) . . . . ?
C111 C106 C107 C108 1.8(6) . . . . ?
C112 C105 C106 C107 -35.1(4) . . . . ?
C112 C105 C106 C111 143.7(3) . . . . ?
C112 C105 C98 C95 171.6(3) . . . . ?
C112 C105 C98 C99 -7.4(4) . . . . ?
C112 C113 C114 C115 -1.2(9) . . . . ?
C113 C112 C117 C116 -0.1(5) . . . . ?
C113 C114 C115 C116 0.4(9) . . . . ?
C114 C115 C116 C117 0.6(7) . . . . ?
C115 C116 C117 C112 -0.7(5) . . . . ?
C117 C112 C113 C114 1.1(7) . . . . ?
C124 N14 C128 N20 -178.9(2) . . . . ?
C124 N14 C128 C127 1.5(3) . . . . ?
C124 N19 C120 C119 -179.1(3) . . . . ?
C124 C125 C126 C127 2.6(3) . . . . ?
C124 C125 C126 C129 -178.2(2) . . . . ?
C125 C126 C127 C128 -2.0(3) . . . . ?
C125 C126 C129 C130 22.9(4) . . . . ?
C126 C127 C128 N14 -0.1(3) . . . . ?
C126 C127 C128 N20 -179.6(2) . . . . ?
C126 C129 C130 C131 -175.7(2) . . . . ?
C127 C126 C129 C130 -157.9(2) . . . . ?
C128 N14 C124 N19 178.7(2) . . . . ?
C128 N14 C124 C125 -0.8(3) . . . . ?
C128 N20 C123 C122 177.5(2) . . . . ?
C118 N15 N19 C124 179.2(2) . . . . ?
C118 N15 N19 C120 0.5(3) . . . . ?
C118 C119 C120 N19 0.5(3) . . . . ?
C120 N19 C124 N14 179.1(3) . . . . ?
C120 N19 C124 C125 -1.5(4) . . . . ?
C121 N16 N20 C128 -177.4(2) . . . . ?
C121 N16 N20 C123 0.9(3) . . . . ?
C121 C122 C123 N20 -0.1(3) . . . . ?
C123 N20 C128 N14 177.5(2) . . . . ?
C123 N20 C128 C127 -2.9(4) . . . . ?
C129 C126 C127 C128 178.8(2) . . . . ?
C129 C130 C131 C132 177.6(3) . . . . ?
C129 C130 C131 C136 -0.1(5) . . . . ?
C130 C131 C132 C133 -174.1(3) . . . . ?
C130 C131 C136 C135 175.6(3) . . . . ?
C131 C132 C133 C134 -1.1(5) . . . . ?
C132 C131 C136 C135 -2.1(4) . . . . ?
C132 C133 C134 C135 -3.3(4) . . . . ?
C132 C133 C134 C137 177.0(3) . . . . ?
C133 C134 C135 C136 4.9(4) . . . . ?
C133 C134 C137 C138 120.9(3) . . . . ?
C133 C134 C137 C144 -54.9(4) . . . . ?
C134 C135 C136 C131 -2.3(4) . . . . ?
C134 C137 C138 C139 140.0(3) . . . . ?
C134 C137 C138 C143 -42.0(3) . . . . ?
C134 C137 C144 C145 -11.0(4) . . . . ?
C134 C137 C144 C151 168.4(2) . . . . ?
C135 C134 C137 C138 -58.7(3) . . . . ?
C135 C134 C137 C144 125.5(3) . . . . ?
C136 C131 C132 C133 3.7(4) . . . . ?
C137 C134 C135 C136 -175.4(2) . . . . ?
C137 C138 C139 C140 174.5(2) . . . . ?
C137 C138 C143 C142 -174.5(3) . . . . ?
C137 C144 C145 C150 -43.3(4) . . . . ?
C137 C144 C145 C146 139.0(3) . . . . ?
C137 C144 C151 C156 120.1(3) . . . . ?
C137 C144 C151 C152 -59.2(4) . . . . ?
C138 C137 C144 C145 173.5(2) . . . . ?
C138 C137 C144 C151 -7.1(4) . . . . ?
C138 C139 C140 C141 1.4(4) . . . . ?
C139 C138 C143 C142 3.6(4) . . . . ?
C139 C140 C141 C142 0.9(4) . . . . ?
C140 C141 C142 C143 -0.9(4) . . . . ?
C141 C142 C143 C138 -1.4(5) . . . . ?
C143 C138 C139 C140 -3.6(4) . . . . ?
C144 C137 C138 C139 -44.2(4) . . . . ?
C144 C137 C138 C143 133.8(3) . . . . ?
C144 C145 C150 C149 -177.6(2) . . . . ?
C144 C145 C146 C147 178.0(3) . . . . ?
C144 C151 C156 C155 -175.7(3) . . . . ?
C144 C151 C152 C153 177.3(2) . . . . ?
C145 C144 C151 C156 -60.4(3) . . . . ?
C145 C144 C151 C152 120.3(3) . . . . ?
C145 C150 C149 C148 0.0(4) . . . . ?
C150 C145 C146 C147 0.2(4) . . . . ?
C150 C149 C148 C147 -0.5(5) . . . . ?
C149 C148 C147 C146 0.8(5) . . . . ?
C148 C147 C146 C145 -0.7(5) . . . . ?
C146 C145 C150 C149 0.1(4) . . . . ?
C151 C144 C145 C150 137.2(3) . . . . ?
C151 C144 C145 C146 -40.5(3) . . . . ?
C151 C156 C155 C154 -2.4(5) . . . . ?
C156 C151 C152 C153 -2.0(4) . . . . ?
C156 C155 C154 C153 -0.4(5) . . . . ?
C155 C154 C153 C152 2.0(5) . . . . ?
C154 C153 C152 C151 -0.8(4) . . . . ?
C152 C151 C156 C155 3.6(4) . . . . ?
C98 C95 C96 C97 176.9(2) . . . . ?
C98 C99 C104 C103 -178.1(2) . . . . ?
C98 C99 C100 C101 -179.7(2) . . . . ?
C98 C105 C106 C107 143.2(3) . . . . ?
C98 C105 C106 C111 -38.0(4) . . . . ?
C98 C105 C112 C113 124.9(4) . . . . ?
C98 C105 C112 C117 -56.7(4) . . . . ?
